data_7717300
loop_
_publ_author_name
'Czernetzki, Corinna'
'Arrowsmith, Merle'
'J&#xfc;rgensen, Malte'
'Hagspiel, Stephan'
'Braunschweig, Holger'

_publ_section_title
;
 Synthesis and structures of molecular beryllium Grignard analogues
 featuring terminal and bridging pseudohalides.
;
_journal_issue 45
_journal_name_full 'Dalton transactions (Cambridge, England : 2003)'
_journal_page_first 18296
_journal_page_last 18303
_journal_paper_doi 10.1039/d4dt02457e
_journal_volume 53
_journal_year 2024
_chemical_formula_moiety 'C29 H48 Be N O3 P'
_chemical_formula_sum 'C29 H48 Be N O3 P'
_chemical_formula_weight 498.66
_chemical_name_systematic '[(THF)2(CAACH)Be(OCP)], 3'
_chemical_properties_physical Air-sensitive,Moisture-sensitive
_space_group_crystal_system orthorhombic
_space_group_IT_number 60
_space_group_name_Hall '-P 2n 2ab'
_space_group_name_H-M_alt 'P b c n'
_atom_sites_solution_hydrogens mixed
_audit_creation_date 2024-07-25
_audit_creation_method 'CIF-fill 1.5c (K.Radacki, 2005-23)'
_audit_update_record
;
2024-08-22 deposited with the CCDC.	2024-10-14 downloaded from the CCDC.
;
_cell_angle_alpha 90
_cell_angle_beta 90
_cell_angle_gamma 90
_cell_formula_units_Z 24
_cell_length_a 61.1639(3)
_cell_length_b 15.54960(10)
_cell_length_c 18.65630(10)
_cell_measurement_reflns_used 83720
_cell_measurement_temperature 100(2)
_cell_measurement_theta_max 73.8180
_cell_measurement_theta_min 2.8660
_cell_volume 17743.53(17)
_computing_cell_refinement 'CrysAlisPro 1.171.42.72a (Rigaku OD, 2022)'
_computing_data_collection 'CrysAlisPro 1.171.42.72a (Rigaku OD, 2022)'
_computing_data_reduction 'CrysAlisPro 1.171.42.72a (Rigaku OD, 2022)'
_computing_molecular_graphics 'ShelXLe (Huebschle et all, 2011)'
_computing_publication_material 'SHELXL-2019/1 (Sheldrick, 2019)'
_computing_structure_refinement 'SHELXL-2019/1 (Sheldrick, 2019)'
_computing_structure_solution 'SHELXT 2014/5 (Sheldrick, 2014)''
_diffrn_ambient_environment N~2~
_diffrn_ambient_temperature 100(2)
_diffrn_detector HPA
_diffrn_detector_area_resol_mean 10.0
_diffrn_detector_type 'HyPix Arc150'
_diffrn_measured_fraction_theta_full 0.999
_diffrn_measured_fraction_theta_max 0.999
_diffrn_measurement_details
;
 List of Runs (angles in degrees, time in seconds):
 --------------------------------------------------------------------------
  1  \w     16.00  65.02   0.38    0.50    --   58.57 -95.00 -81.00  129
  2  \w    -68.00 -17.84   0.38    0.50    --  -60.16  95.00  28.00  132
  3  \w    -77.00 -27.98   0.38    0.50    --  -69.76  95.00  28.00  129
  4  \w     29.00  78.02   0.38    0.50    --   71.34 -95.00 -81.00  129
  5  \w    -84.00 -33.84   0.38    0.50    --  -76.35  95.00  28.00  132
  6  \w     40.00  89.02   0.38    0.50    --   82.28 -95.00 -81.00  129
  7  \w     16.00  65.02   0.38    0.50    --   58.57 -95.00 150.00  129
  8  \w     16.00  65.02   0.38    0.50    --   58.57 -95.00-180.00  129
  9  \w   -110.00 -31.72   0.38    0.50    --  -60.16 -15.00-180.00  206
 10  \w     29.00  78.02   0.38    0.50    --   71.34 -95.00 -30.00  129
 11  \w     29.00  78.02   0.38    0.50    --   71.34 -95.00-150.00  129
 12  \w    -92.00 -31.96   0.38    0.50    --  -76.35 112.00  90.00  158
 13  \w   -127.00 -41.12   0.38    0.50    --  -76.35 -15.00 150.00  226
 14  \w     37.00  91.72   0.38    0.50    --   82.28-112.00  90.00  144
 15  \w     37.00  91.72   0.38    0.50    --   82.28-112.00 -30.00  144
 16  \w     37.00  91.72   0.38    0.50    --   82.28-112.00-180.00  144
 17  \w     37.00  91.72   0.38    0.50    --   82.28-112.00   0.00  144
 18  \w     43.00  69.22   0.38    0.50    --   82.28 -95.00  60.00   69
 19  \w     44.00  73.26   0.38    0.50    --   82.28 -95.00-180.00   77
 20  \w     52.00 122.30   0.38    0.50    --   82.28  15.00  90.00  185
 21  \w     40.00  85.22   0.38    0.50    --   82.28 -95.00-150.00  119
 22  \w     48.00  83.34   0.38    0.50    --   82.28 -95.00  90.00   93
;
_diffrn_measurement_device 'four-circle diffractometer'
_diffrn_measurement_device_type 'Rigaku XtaLAB Synergy-R'
_diffrn_measurement_method '\w scans'
_diffrn_orient_matrix_type
;
 CrysAlisPro convention (1999,Acta A55,543-557)
;
_diffrn_orient_matrix_UB_11 -0.0132246000
_diffrn_orient_matrix_UB_12 0.0824939000
_diffrn_orient_matrix_UB_13 -0.0145467000
_diffrn_orient_matrix_UB_21 -0.0096527000
_diffrn_orient_matrix_UB_22 -0.0411746000
_diffrn_orient_matrix_UB_23 -0.0680887000
_diffrn_orient_matrix_UB_31 -0.0191509000
_diffrn_orient_matrix_UB_32 -0.0362041000
_diffrn_orient_matrix_UB_33 0.0443798000
_diffrn_radiation_monochromator 'multi-layer mirror'
_diffrn_radiation_probe x-ray
_diffrn_radiation_type CuK\a
_diffrn_radiation_wavelength 1.54184
_diffrn_radiation_xray_symbol K-L~2,3~
_diffrn_reflns_av_R_equivalents 0.0339
_diffrn_reflns_av_unetI/netI 0.0173
_diffrn_reflns_Laue_measured_fraction_full 0.999
_diffrn_reflns_Laue_measured_fraction_max 0.999
_diffrn_reflns_limit_h_max 67
_diffrn_reflns_limit_h_min -74
_diffrn_reflns_limit_k_max 17
_diffrn_reflns_limit_k_min -18
_diffrn_reflns_limit_l_max 22
_diffrn_reflns_limit_l_min -22
_diffrn_reflns_number 161661
_diffrn_reflns_point_group_measured_fraction_full 0.999
_diffrn_reflns_point_group_measured_fraction_max 0.999
_diffrn_reflns_theta_full 67.684
_diffrn_reflns_theta_max 70.076
_diffrn_reflns_theta_min 2.890
_diffrn_source 'rotating-anode X-ray tube'
_diffrn_source_type 'PhotonJet-R X-ray Source'
_exptl_absorpt_coefficient_mu 1.031
_exptl_absorpt_correction_T_max 1.000
_exptl_absorpt_correction_T_min 0.519
_exptl_absorpt_correction_type gaussian
_exptl_absorpt_process_details
;
 CrysAlisPro 1.171.42.72a (Rigaku Oxford Diffraction, 2022) Numerical 
 absorption correction based on gaussian integration over a multifaceted 
 crystal model Empirical absorption correction using spherical harmonics, 
 implemented in SCALE3 ABSPACK scaling algorithm.
;
_exptl_crystal_colour 'clear colourless'
_exptl_crystal_density_diffrn 1.120
_exptl_crystal_description block
_exptl_crystal_F_000 6528
_exptl_crystal_preparation
;
 For data collection the crystal was immersed in a film of perfluoropolyether 
 oil, mounted on a polyimide loop and transferred to stream of cold nitrogen 
 (Oxford Cryostream 800).
;
_exptl_crystal_size_max 0.440
_exptl_crystal_size_mid 0.200
_exptl_crystal_size_min 0.080
_refine_diff_density_max 0.692
_refine_diff_density_min -0.411
_refine_diff_density_rms 0.043
_refine_ls_extinction_method none
_refine_ls_goodness_of_fit_ref 1.042
_refine_ls_hydrogen_treatment mixed
_refine_ls_matrix_type full
_refine_ls_number_parameters 1239
_refine_ls_number_reflns 16840
_refine_ls_number_restraints 1339
_refine_ls_restrained_S_all 1.102
_refine_ls_R_factor_all 0.0498
_refine_ls_R_factor_gt 0.0463
_refine_ls_shift/su_max 0.001
_refine_ls_shift/su_mean 0.000
_refine_ls_structure_factor_coef Fsqd
_refine_ls_weighting_details 'w=1/[\s^2^(Fo^2^)+(0.0590P)^2^+10.6811P] where P=(Fo^2^+2Fc^2^)/3'
_refine_ls_weighting_scheme calc
_refine_ls_wR_factor_gt 0.1227
_refine_ls_wR_factor_ref 0.1252
_reflns_Friedel_coverage 0.000
_reflns_number_gt 15374
_reflns_number_total 16840
_reflns_threshold_expression 'I > 2\s(I)'
_cod_data_source_file d4dt02457e2.cif
_cod_data_source_block CoCz134_CoCz_a
_cod_depositor_comments 'Adding full bibliography for 7717294--7717301.cif.'
_cod_database_code 7717300
_shelx_shelxl_version_number 2019/1
_shelx_space_group_comment
;
 The symmetry employed for this shelxl refinement is uniquely defined by the 
 following loop, which should always be used as a source of symmetry 
 information in preference to the above space-group names. They are only 
 intended as comments.
;
_shelx_estimated_absorpt_t_min 0.660
_shelx_estimated_absorpt_t_max 0.922

loop_
_space_group_symop_operation_xyz
'x, y, z'
'-x+1/2, -y+1/2, z+1/2'
'-x, y, -z+1/2'
'x+1/2, -y+1/2, -z'
'-x, -y, -z'
'x-1/2, y-1/2, -z-1/2'
'x, -y, z-1/2'
'-x-1/2, y-1/2, z'

loop_
_atom_site_label
_atom_site_type_symbol
_atom_site_fract_x
_atom_site_fract_y
_atom_site_fract_z
_atom_site_U_iso_or_equiv
_atom_site_adp_type
_atom_site_occupancy
_atom_site_site_symmetry_order
_atom_site_calc_flag
_atom_site_refinement_flags_posn
_atom_site_refinement_flags_adp
_atom_site_refinement_flags_occupancy
_atom_site_disorder_assembly
_atom_site_disorder_group
Be1 Be 0.42483(3) 0.23424(13) 0.42324(11) 0.0250(4) Uani 1 1 d . U . . .
O1_11 O 0.4300(5) 0.3006(11) 0.3708(16) 0.0285(13) Uani 0.052(2) 1 d D U P A 1
C1_11 C 0.4281(8) 0.3710(12) 0.3428(17) 0.0307(13) Uani 0.052(2) 1 d D U P A 1
P1_11 P 0.4272(3) 0.4602(7) 0.3020(7) 0.043(2) Uani 0.052(2) 1 d D U P A 1
O1_12 O 0.42423(3) 0.30561(11) 0.36025(10) 0.0309(4) Uani 0.828(2) 1 d D U P A 2
C1_12 C 0.43004(9) 0.37283(16) 0.33253(19) 0.0259(5) Uani 0.828(2) 1 d D U P A 2
P1_12 P 0.43736(3) 0.45709(7) 0.29147(7) 0.0362(3) Uani 0.828(2) 1 d D U P A 2
O1_13 O 0.42504(19) 0.3332(7) 0.3862(5) 0.0304(12) Uani 0.120(2) 1 d D U P A 3
C1_13 C 0.4305(6) 0.3782(11) 0.3357(11) 0.0304(13) Uani 0.120(2) 1 d D U P A 3
P1_13 P 0.4361(2) 0.4433(6) 0.2732(4) 0.050(2) Uani 0.120(2) 1 d D U P A 3
N1_2 N 0.45387(2) 0.29503(8) 0.52424(7) 0.0216(2) Uani 1 1 d . . . . .
C1_2 C 0.43152(2) 0.25475(10) 0.51397(8) 0.0228(3) Uani 1 1 d . . . . .
H3_2 H 0.4310(3) 0.2013(12) 0.5409(9) 0.027 Uiso 1 1 d . U . . .
C2_2 C 0.41580(2) 0.31624(11) 0.55544(9) 0.0327(4) Uani 1 1 d . . . . .
C3_2 C 0.43098(3) 0.36225(11) 0.60926(9) 0.0322(4) Uani 1 1 d . . . . .
H3A_2 H 0.425141 0.419948 0.620942 0.039 Uiso 1 1 calc R U . . .
H3AB_2 H 0.432082 0.328573 0.654150 0.039 Uiso 1 1 calc R U . . .
C4_2 C 0.45341(2) 0.37016(9) 0.57399(8) 0.0255(3) Uani 1 1 d . . . . .
C5_2 C 0.39836(3) 0.26651(14) 0.59615(11) 0.0460(5) Uani 1 1 d . . . . .
H5A_2 H 0.388649 0.237644 0.561995 0.069 Uiso 1 1 calc R U . . .
H5B_2 H 0.389836 0.306338 0.625752 0.069 Uiso 1 1 calc R U . . .
H5C_2 H 0.405362 0.223510 0.626933 0.069 Uiso 1 1 calc R U . . .
C6_2 C 0.40402(3) 0.38114(12) 0.50596(11) 0.0432(5) Uani 1 1 d . . . . .
H6A_2 H 0.414781 0.409953 0.475343 0.065 Uiso 1 1 calc R U . . .
H6B_2 H 0.396393 0.424036 0.535229 0.065 Uiso 1 1 calc R U . . .
H6C_2 H 0.393408 0.350591 0.475940 0.065 Uiso 1 1 calc R U . . .
C7_2 C 0.45531(3) 0.45441(10) 0.53106(10) 0.0368(4) Uani 1 1 d . . . . .
H7A_2 H 0.470225 0.460345 0.512550 0.055 Uiso 1 1 calc R U . . .
H7B_2 H 0.451929 0.503243 0.562369 0.055 Uiso 1 1 calc R U . . .
H7C_2 H 0.444968 0.453265 0.490939 0.055 Uiso 1 1 calc R U . . .
C8_2 C 0.47186(3) 0.37048(10) 0.62950(9) 0.0296(3) Uani 1 1 d . . . . .
H8A_2 H 0.486007 0.370548 0.604859 0.044 Uiso 1 1 calc R U . . .
H8B_2 H 0.470713 0.319093 0.659677 0.044 Uiso 1 1 calc R U . . .
H8C_2 H 0.470652 0.422010 0.659486 0.044 Uiso 1 1 calc R U . . .
C1_3 C 0.47237(2) 0.23956(9) 0.52004(8) 0.0206(3) Uani 1 1 d . . . . .
C2_3 C 0.48742(2) 0.25159(9) 0.46323(8) 0.0237(3) Uani 1 1 d . . . . .
C3_3 C 0.50513(2) 0.19557(10) 0.45601(9) 0.0279(3) Uani 1 1 d . . . . .
H3_3 H 0.515398 0.204962 0.418621 0.033 Uiso 1 1 calc R U . . .
C4_3 C 0.50807(2) 0.12680(10) 0.50191(9) 0.0288(3) Uani 1 1 d . . . . .
H4_3 H 0.520016 0.088522 0.495510 0.035 Uiso 1 1 calc R U . . .
C5_3 C 0.49338(2) 0.11447(10) 0.55730(8) 0.0256(3) Uani 1 1 d . . . . .
H5_3 H 0.495329 0.066992 0.588695 0.031 Uiso 1 1 calc R U . . .
C6_3 C 0.47575(2) 0.17002(9) 0.56828(8) 0.0216(3) Uani 1 1 d . . . . .
C7_3 C 0.48453(2) 0.32293(11) 0.40818(9) 0.0293(3) Uani 1 1 d . . . . .
H7_3 H 0.470080 0.350984 0.417244 0.035 Uiso 1 1 calc R U . . .
C8_3 C 0.50231(3) 0.39178(12) 0.41581(12) 0.0461(5) Uani 1 1 d . . . . .
H8A_3 H 0.516535 0.367014 0.403276 0.069 Uiso 1 1 calc R U . . .
H8B_3 H 0.502682 0.412448 0.465416 0.069 Uiso 1 1 calc R U . . .
H8C_3 H 0.499070 0.439919 0.383601 0.069 Uiso 1 1 calc R U . . .
C9_3 C 0.48433(3) 0.28784(14) 0.33157(10) 0.0450(5) Uani 1 1 d . . . . .
H9A_3 H 0.481421 0.334888 0.297942 0.068 Uiso 1 1 calc R U . . .
H9B_3 H 0.472878 0.244101 0.327061 0.068 Uiso 1 1 calc R U . . .
H9C_3 H 0.498566 0.262067 0.320631 0.068 Uiso 1 1 calc R U . . .
C10_3 C 0.46099(2) 0.15197(10) 0.63233(8) 0.0240(3) Uani 1 1 d . . . . .
H10_3 H 0.450402 0.200664 0.636989 0.029 Uiso 1 1 calc R U . . .
C11_3 C 0.47404(3) 0.14554(11) 0.70235(8) 0.0320(3) Uani 1 1 d . . . . .
H11A_3 H 0.483640 0.095133 0.700465 0.048 Uiso 1 1 calc R U . . .
H11B_3 H 0.463929 0.139838 0.742815 0.048 Uiso 1 1 calc R U . . .
H11C_3 H 0.482894 0.197557 0.708493 0.048 Uiso 1 1 calc R U . . .
C12_3 C 0.44789(3) 0.06852(10) 0.62241(9) 0.0297(3) Uani 1 1 d . . . . .
H12A_3 H 0.439730 0.071196 0.577255 0.045 Uiso 1 1 calc R U . . .
H12B_3 H 0.437643 0.061695 0.662394 0.045 Uiso 1 1 calc R U . . .
H12C_3 H 0.457935 0.019449 0.621255 0.045 Uiso 1 1 calc R U . . .
O1_4 O 0.43949(2) 0.15447(8) 0.38284(6) 0.0326(3) Uani 1 1 d D . . . .
C1_4 C 0.45077(3) 0.08208(11) 0.41645(9) 0.0328(4) Uani 1 1 d D . . . .
H1A_4 H 0.442215 0.059923 0.457530 0.039 Uiso 1 1 calc R U . . .
H1AB_4 H 0.465375 0.099921 0.433854 0.039 Uiso 1 1 calc R U . . .
C2_4 C 0.45290(4) 0.01432(14) 0.35927(12) 0.0542(6) Uani 1 1 d D . . . .
H2A_4 H 0.440442 -0.026303 0.360663 0.065 Uiso 1 1 calc R U . . .
H2AB_4 H 0.466711 -0.018259 0.364536 0.065 Uiso 1 1 calc R U . . .
C3_4 C 0.45280(4) 0.06660(16) 0.29075(11) 0.0599(6) Uani 1 1 d D . . . .
H3A_4 H 0.467357 0.091974 0.281164 0.072 Uiso 1 1 calc R U . . .
H3AB_4 H 0.448339 0.031119 0.249192 0.072 Uiso 1 1 calc R U . . .
C4_4 C 0.43614(3) 0.13507(15) 0.30674(9) 0.0475(5) Uani 1 1 d D . . . .
H4A_4 H 0.438651 0.186720 0.276815 0.057 Uiso 1 1 calc R U . . .
H4AB_4 H 0.421132 0.113627 0.298059 0.057 Uiso 1 1 calc R U . . .
O1_51 O 0.3990(3) 0.1952(14) 0.4127(16) 0.0286(9) Uani 0.507(6) 1 d D U P A 1
C1_51 C 0.38216(17) 0.2330(6) 0.3671(6) 0.0347(11) Uani 0.507(6) 1 d D U P A 1
H1A_51 H 0.385842 0.225173 0.315805 0.042 Uiso 0.507(6) 1 calc R U P A 1
H1AB_51 H 0.380632 0.295291 0.376926 0.042 Uiso 0.507(6) 1 calc R U P A 1
C2_51 C 0.36137(6) 0.1860(3) 0.3855(2) 0.0365(8) Uani 0.507(6) 1 d D U P A 1
H2A_51 H 0.353930 0.165960 0.341427 0.044 Uiso 0.507(6) 1 calc R U P A 1
H2AB_51 H 0.351286 0.224020 0.412295 0.044 Uiso 0.507(6) 1 calc R U P A 1
C3_51 C 0.36835(7) 0.1087(3) 0.4323(3) 0.0416(9) Uani 0.507(6) 1 d D U P A 1
H3A_51 H 0.361431 0.112620 0.480126 0.050 Uiso 0.507(6) 1 calc R U P A 1
H3AB_51 H 0.363690 0.054228 0.409495 0.050 Uiso 0.507(6) 1 calc R U P A 1
C4_51 C 0.39298(14) 0.1108(9) 0.4395(8) 0.0325(10) Uani 0.507(6) 1 d D U P A 1
H4A_51 H 0.397437 0.103900 0.490216 0.039 Uiso 0.507(6) 1 calc R U P A 1
H4AB_51 H 0.399837 0.064756 0.410620 0.039 Uiso 0.507(6) 1 calc R U P A 1
O1_52 O 0.3983(3) 0.1934(14) 0.4132(17) 0.0283(9) Uani 0.493(6) 1 d D U P A 2
C1_52 C 0.38175(19) 0.2217(6) 0.3614(7) 0.0343(11) Uani 0.493(6) 1 d D U P A 2
H1A_52 H 0.388354 0.231962 0.313722 0.041 Uiso 0.493(6) 1 calc R U P A 2
H1AB_52 H 0.374483 0.275111 0.377780 0.041 Uiso 0.493(6) 1 calc R U P A 2
C2_52 C 0.36589(6) 0.1483(3) 0.3589(2) 0.0406(9) Uani 0.493(6) 1 d D U P A 2
H2A_52 H 0.350928 0.170837 0.366354 0.049 Uiso 0.493(6) 1 calc R U P A 2
H2AB_52 H 0.366411 0.121884 0.310609 0.049 Uiso 0.493(6) 1 calc R U P A 2
C3_52 C 0.36961(7) 0.0931(3) 0.4036(3) 0.0367(9) Uani 0.493(6) 1 d D U P A 2
H3A_52 H 0.370506 0.036290 0.379884 0.044 Uiso 0.493(6) 1 calc R U P A 2
H3AB_52 H 0.357443 0.091210 0.438581 0.044 Uiso 0.493(6) 1 calc R U P A 2
C4_52 C 0.39081(15) 0.1111(10) 0.4426(8) 0.0327(10) Uani 0.493(6) 1 d D U P A 2
H4A_52 H 0.388331 0.115546 0.494944 0.039 Uiso 0.493(6) 1 calc R U P A 2
H4AB_52 H 0.401635 0.065095 0.433409 0.039 Uiso 0.493(6) 1 calc R U P A 2
Be1_6 Be 0.40551(3) 0.74840(13) 0.44044(10) 0.0239(4) Uani 1 1 d . . . . .
O1_61 O 0.40188(2) 0.84068(7) 0.40121(6) 0.0303(2) Uani 1 1 d . . . . .
C1_61 C 0.39945(2) 0.87665(10) 0.34340(9) 0.0298(3) Uani 1 1 d . . . . .
P1_61 P 0.39632(2) 0.92406(3) 0.26895(3) 0.04354(13) Uani 1 1 d . . . . .
N1_7 N 0.37979(2) 0.78751(7) 0.55347(6) 0.0199(2) Uani 1 1 d . . . . .
C1_7 C 0.40164(2) 0.74747(9) 0.53479(8) 0.0204(3) Uani 1 1 d . . . . .
H1_7 H 0.401209 0.686012 0.550506 0.024 Uiso 1 1 calc R U . . .
C2_7 C 0.41866(2) 0.79535(10) 0.58333(8) 0.0240(3) Uani 1 1 d . . . . .
C3_7 C 0.40454(2) 0.84351(9) 0.63897(8) 0.0228(3) Uani 1 1 d . . . . .
H3A_7 H 0.402820 0.808248 0.682789 0.027 Uiso 1 1 calc R U . . .
H3AB_7 H 0.411561 0.898592 0.652313 0.027 Uiso 1 1 calc R U . . .
C4_7 C 0.38212(2) 0.86026(9) 0.60435(8) 0.0217(3) Uani 1 1 d . . . . .
C5_7 C 0.43396(3) 0.73174(11) 0.62145(9) 0.0329(4) Uani 1 1 d . . . . .
H5A_7 H 0.442293 0.699252 0.585673 0.049 Uiso 1 1 calc R U . . .
H5B_7 H 0.425278 0.691907 0.650549 0.049 Uiso 1 1 calc R U . . .
H5C_7 H 0.444072 0.763477 0.652447 0.049 Uiso 1 1 calc R U . . .
C6_7 C 0.43323(3) 0.85819(11) 0.54164(9) 0.0330(4) Uani 1 1 d . . . . .
H6A_7 H 0.442444 0.826037 0.508041 0.049 Uiso 1 1 calc R U . . .
H6B_7 H 0.442518 0.889968 0.575263 0.049 Uiso 1 1 calc R U . . .
H6C_7 H 0.424035 0.898696 0.514985 0.049 Uiso 1 1 calc R U . . .
C7_7 C 0.38213(3) 0.94627(9) 0.56355(9) 0.0287(3) Uani 1 1 d . . . . .
H7A_7 H 0.391825 0.941954 0.521870 0.043 Uiso 1 1 calc R U . . .
H7B_7 H 0.387331 0.992116 0.595308 0.043 Uiso 1 1 calc R U . . .
H7C_7 H 0.367256 0.959510 0.547478 0.043 Uiso 1 1 calc R U . . .
C8_7 C 0.36396(2) 0.86379(10) 0.66051(8) 0.0266(3) Uani 1 1 d . . . . .
H8A_7 H 0.349786 0.869594 0.636533 0.040 Uiso 1 1 calc R U . . .
H8B_7 H 0.366335 0.913259 0.692120 0.040 Uiso 1 1 calc R U . . .
H8C_7 H 0.364128 0.810780 0.688921 0.040 Uiso 1 1 calc R U . . .
C1_8 C 0.36094(2) 0.73340(9) 0.55161(7) 0.0199(3) Uani 1 1 d . . . . .
C2_8 C 0.34454(2) 0.75000(9) 0.49965(8) 0.0224(3) Uani 1 1 d . . . . .
C3_8 C 0.32686(2) 0.69359(10) 0.49304(9) 0.0267(3) Uani 1 1 d . . . . .
H3_8 H 0.315765 0.705611 0.458833 0.032 Uiso 1 1 calc R U . . .
C4_8 C 0.32513(2) 0.62067(10) 0.53516(9) 0.0286(3) Uani 1 1 d . . . . .
H4_8 H 0.313262 0.581996 0.528876 0.034 Uiso 1 1 calc R U . . .
C5_8 C 0.34092(2) 0.60486(10) 0.58649(8) 0.0256(3) Uani 1 1 d . . . . .
H5_8 H 0.339685 0.555060 0.615703 0.031 Uiso 1 1 calc R U . . .
C6_8 C 0.35862(2) 0.66014(9) 0.59652(8) 0.0215(3) Uani 1 1 d . . . . .
C7_8 C 0.34550(2) 0.82799(10) 0.45093(8) 0.0259(3) Uani 1 1 d . . . . .
H7_8 H 0.360231 0.855105 0.456550 0.031 Uiso 1 1 calc R U . . .
C8_8 C 0.34244(3) 0.80514(12) 0.37176(9) 0.0357(4) Uani 1 1 d . . . . .
H8A_8 H 0.345000 0.856321 0.342280 0.054 Uiso 1 1 calc R U . . .
H8B_8 H 0.327495 0.784399 0.363990 0.054 Uiso 1 1 calc R U . . .
H8C_8 H 0.352858 0.760058 0.358313 0.054 Uiso 1 1 calc R U . . .
C9_8 C 0.32824(3) 0.89426(10) 0.47285(10) 0.0330(4) Uani 1 1 d . . . . .
H9A_8 H 0.329656 0.945535 0.442656 0.049 Uiso 1 1 calc R U . . .
H9B_8 H 0.330395 0.910181 0.523179 0.049 Uiso 1 1 calc R U . . .
H9C_8 H 0.313630 0.869484 0.466731 0.049 Uiso 1 1 calc R U . . .
C10_8 C 0.37448(2) 0.63833(9) 0.65675(8) 0.0224(3) Uani 1 1 d . . . . .
H10_8 H 0.385361 0.686132 0.660437 0.027 Uiso 1 1 calc R U . . .
C11_8 C 0.38703(3) 0.55472(9) 0.64162(8) 0.0269(3) Uani 1 1 d . . . . .
H11A_8 H 0.376713 0.506595 0.639119 0.040 Uiso 1 1 calc R U . . .
H11B_8 H 0.397581 0.544353 0.680195 0.040 Uiso 1 1 calc R U . . .
H11C_8 H 0.394804 0.559867 0.595886 0.040 Uiso 1 1 calc R U . . .
C12_8 C 0.36277(3) 0.63046(10) 0.72922(8) 0.0292(3) Uani 1 1 d . . . . .
H12A_8 H 0.354637 0.683499 0.738977 0.044 Uiso 1 1 calc R U . . .
H12B_8 H 0.373580 0.621091 0.767184 0.044 Uiso 1 1 calc R U . . .
H12C_8 H 0.352601 0.581778 0.727766 0.044 Uiso 1 1 calc R U . . .
O1_9 O 0.43078(2) 0.71614(7) 0.41141(6) 0.0272(2) Uani 1 1 d D . . . .
C1_9 C 0.43978(3) 0.63294(10) 0.43261(9) 0.0294(3) Uani 1 1 d D . . . .
H1A_9 H 0.432425 0.585503 0.406691 0.035 Uiso 1 1 calc R U . . .
H1AB_9 H 0.438098 0.623638 0.484812 0.035 Uiso 1 1 calc R U . . .
C2_9 C 0.46358(3) 0.63833(12) 0.41221(10) 0.0382(4) Uani 1 1 d D . . . .
H2A_9 H 0.469756 0.580584 0.402747 0.046 Uiso 1 1 calc R U . . .
H2AB_9 H 0.472273 0.666866 0.450119 0.046 Uiso 1 1 calc R U . . .
C3_9 C 0.46286(3) 0.69230(12) 0.34432(10) 0.0405(4) Uani 1 1 d D . . . .
H3A_9 H 0.477162 0.719897 0.334991 0.049 Uiso 1 1 calc R U . . .
H3AB_9 H 0.458733 0.656934 0.302320 0.049 Uiso 1 1 calc R U . . .
C4_9 C 0.44548(3) 0.75875(11) 0.36069(9) 0.0326(4) Uani 1 1 d D . . . .
H4A_9 H 0.452055 0.810799 0.382361 0.039 Uiso 1 1 calc R U . . .
H4AB_9 H 0.437556 0.775473 0.316576 0.039 Uiso 1 1 calc R U . . .
O1_101 O 0.3894(2) 0.6749(6) 0.3957(3) 0.0271(4) Uani 0.828(2) 1 d D U P A 1
C1_101 C 0.38103(12) 0.5955(5) 0.4280(2) 0.0295(6) Uani 0.828(2) 1 d D U P A 1
H1A_101 H 0.367086 0.606383 0.453335 0.035 Uiso 0.828(2) 1 calc R U P A 1
H1AB_101 H 0.391715 0.571614 0.462517 0.035 Uiso 0.828(2) 1 calc R U P A 1
C2_101 C 0.37755(4) 0.53371(14) 0.36579(11) 0.0347(5) Uani 0.828(2) 1 d D U P A 1
H2A_101 H 0.364645 0.496586 0.374036 0.042 Uiso 0.828(2) 1 calc R U P A 1
H2AB_101 H 0.390569 0.497000 0.358168 0.042 Uiso 0.828(2) 1 calc R U P A 1
C3_101 C 0.37387(8) 0.5941(3) 0.3023(2) 0.0397(7) Uani 0.828(2) 1 d D U P A 1
H3A_101 H 0.377104 0.565200 0.256201 0.048 Uiso 0.828(2) 1 calc R U P A 1
H3AB_101 H 0.358704 0.616265 0.301378 0.048 Uiso 0.828(2) 1 calc R U P A 1
C4_101 C 0.39012(7) 0.6649(4) 0.3178(3) 0.0331(7) Uani 0.828(2) 1 d D U P A 1
H4A_101 H 0.404962 0.648485 0.301661 0.040 Uiso 0.828(2) 1 calc R U P A 1
H4AB_101 H 0.385815 0.718969 0.293499 0.040 Uiso 0.828(2) 1 calc R U P A 1
O1_102 O 0.3900(10) 0.677(3) 0.3980(17) 0.0298(13) Uani 0.172(2) 1 d D U P A 2
C1_102 C 0.3815(6) 0.593(3) 0.4225(11) 0.0316(13) Uani 0.172(2) 1 d D U P A 2
H1A_102 H 0.373555 0.599394 0.468395 0.038 Uiso 0.172(2) 1 calc R U P A 2
H1AB_102 H 0.393531 0.551410 0.428681 0.038 Uiso 0.172(2) 1 calc R U P A 2
C2_102 C 0.36633(19) 0.5663(7) 0.3631(5) 0.0374(12) Uani 0.172(2) 1 d D U P A 2
H2A_102 H 0.351352 0.588520 0.371050 0.045 Uiso 0.172(2) 1 calc R U P A 2
H2AB_102 H 0.365775 0.502936 0.358535 0.045 Uiso 0.172(2) 1 calc R U P A 2
C3_102 C 0.3768(4) 0.6074(16) 0.2973(9) 0.0366(13) Uani 0.172(2) 1 d D U P A 2
H3A_102 H 0.383358 0.562308 0.266718 0.044 Uiso 0.172(2) 1 calc R U P A 2
H3AB_102 H 0.365472 0.637746 0.268930 0.044 Uiso 0.172(2) 1 calc R U P A 2
C4_102 C 0.3939(4) 0.6692(19) 0.3207(16) 0.0326(13) Uani 0.172(2) 1 d D U P A 2
H4A_102 H 0.408716 0.646547 0.310923 0.039 Uiso 0.172(2) 1 calc R U P A 2
H4AB_102 H 0.392171 0.725378 0.296335 0.039 Uiso 0.172(2) 1 calc R U P A 2
Be1_110 Be 0.24083(3) 0.75370(13) 0.61396(11) 0.0268(4) Uani 1 1 d . U . . .
O1_111 O 0.23906(5) 0.65766(11) 0.65055(9) 0.0312(5) Uani 0.828(2) 1 d D U P A 1
C1_111 C 0.23797(12) 0.6147(2) 0.70508(17) 0.0316(7) Uani 0.828(2) 1 d D U P A 1
P1_111 P 0.23602(2) 0.55612(8) 0.77420(6) 0.0481(3) Uani 0.828(2) 1 d D U P A 1
O1_112 O 0.2367(3) 0.6788(6) 0.6596(5) 0.0304(14) Uani 0.172(2) 1 d D U P A 2
C1_112 C 0.2396(6) 0.6187(9) 0.7005(9) 0.0309(15) Uani 0.172(2) 1 d D U P A 2
P1_112 P 0.24418(9) 0.5472(4) 0.7589(3) 0.0433(11) Uani 0.172(2) 1 d D U P A 2
C1_120 C 0.23497(2) 0.75391(9) 0.52062(8) 0.0207(3) Uani 1 1 d . . . . .
H1_120 H 0.233310 0.815109 0.505086 0.025 Uiso 1 1 calc R U . . .
N1_120 N 0.21346(2) 0.70847(8) 0.50682(6) 0.0209(2) Uani 1 1 d . . . . .
C2_120 C 0.25161(2) 0.70956(10) 0.46869(8) 0.0242(3) Uani 1 1 d . . . . .
C3_120 C 0.23711(2) 0.65932(10) 0.41542(8) 0.0250(3) Uani 1 1 d . . . . .
H3A_120 H 0.233959 0.694981 0.372690 0.030 Uiso 1 1 calc R U . . .
H3AB_120 H 0.244626 0.606214 0.399633 0.030 Uiso 1 1 calc R U . . .
C4_120 C 0.21580(2) 0.63687(9) 0.45473(8) 0.0233(3) Uani 1 1 d . . . . .
C5_120 C 0.26764(3) 0.64879(11) 0.50665(10) 0.0332(4) Uani 1 1 d . . . . .
H5A_120 H 0.276269 0.617636 0.470789 0.050 Uiso 1 1 calc R U . . .
H5B_120 H 0.259457 0.607607 0.535983 0.050 Uiso 1 1 calc R U . . .
H5C_120 H 0.277446 0.682324 0.537395 0.050 Uiso 1 1 calc R U . . .
C6_120 C 0.26537(3) 0.77651(11) 0.42880(9) 0.0334(4) Uani 1 1 d . . . . .
H6A_120 H 0.275376 0.747276 0.395774 0.050 Uiso 1 1 calc R U . . .
H6B_120 H 0.273832 0.810232 0.463444 0.050 Uiso 1 1 calc R U . . .
H6C_120 H 0.255722 0.814843 0.401652 0.050 Uiso 1 1 calc R U . . .
C7_120 C 0.21775(3) 0.55018(10) 0.49394(9) 0.0301(3) Uani 1 1 d . . . . .
H7A_120 H 0.222241 0.505584 0.459870 0.045 Uiso 1 1 calc R U . . .
H7B_120 H 0.203569 0.534839 0.514789 0.045 Uiso 1 1 calc R U . . .
H7C_120 H 0.228680 0.554888 0.532147 0.045 Uiso 1 1 calc R U . . .
C8_120 C 0.19661(2) 0.63014(10) 0.40239(9) 0.0298(3) Uani 1 1 d . . . . .
H8A_120 H 0.195394 0.683666 0.374950 0.045 Uiso 1 1 calc R U . . .
H8B_120 H 0.183055 0.620456 0.429229 0.045 Uiso 1 1 calc R U . . .
H8C_120 H 0.199084 0.581987 0.369491 0.045 Uiso 1 1 calc R U . . .
C1_130 C 0.19393(2) 0.75783(9) 0.51419(8) 0.0221(3) Uani 1 1 d . . . . .
C2_130 C 0.18941(2) 0.83091(9) 0.47098(8) 0.0244(3) Uani 1 1 d . . . . .
C3_130 C 0.17114(2) 0.88158(10) 0.48642(9) 0.0305(3) Uani 1 1 d . . . . .
H3_130 H 0.168344 0.931303 0.458281 0.037 Uiso 1 1 calc R U . . .
C4_130 C 0.15702(3) 0.86100(11) 0.54174(10) 0.0352(4) Uani 1 1 d . . . . .
H4_130 H 0.144801 0.896678 0.551902 0.042 Uiso 1 1 calc R U . . .
C5_130 C 0.16086(2) 0.78831(11) 0.58192(10) 0.0323(4) Uani 1 1 d . . . . .
H5_130 H 0.150849 0.773094 0.618742 0.039 Uiso 1 1 calc R U . . .
C6_130 C 0.17911(2) 0.73645(10) 0.56982(8) 0.0259(3) Uani 1 1 d . . . . .
C7_130 C 0.20358(2) 0.85818(10) 0.40811(8) 0.0267(3) Uani 1 1 d . . . . .
H7_130 H 0.215222 0.813792 0.401308 0.032 Uiso 1 1 calc R U . . .
C8_130 C 0.21474(3) 0.94498(10) 0.42193(9) 0.0318(3) Uani 1 1 d . . . . .
H8A_130 H 0.225199 0.956888 0.383401 0.048 Uiso 1 1 calc R U . . .
H8B_130 H 0.222468 0.942941 0.467917 0.048 Uiso 1 1 calc R U . . .
H8C_130 H 0.203680 0.990556 0.423317 0.048 Uiso 1 1 calc R U . . .
C9_130 C 0.19033(3) 0.86451(12) 0.33814(9) 0.0383(4) Uani 1 1 d . . . . .
H9A_130 H 0.200172 0.878295 0.298321 0.057 Uiso 1 1 calc R U . . .
H9B_130 H 0.179288 0.909849 0.342806 0.057 Uiso 1 1 calc R U . . .
H9C_130 H 0.183089 0.809426 0.328761 0.057 Uiso 1 1 calc R U . . .
C10_130 C 0.18219(3) 0.65777(10) 0.61698(9) 0.0302(3) Uani 1 1 d . . . . .
H10_130 H 0.196914 0.632821 0.606465 0.036 Uiso 1 1 calc R U . . .
C11_130 C 0.18114(3) 0.67840(13) 0.69707(10) 0.0431(4) Uani 1 1 d . . . . .
H11A_130 H 0.191914 0.722978 0.708538 0.065 Uiso 1 1 calc R U . . .
H11B_130 H 0.184372 0.626370 0.724760 0.065 Uiso 1 1 calc R U . . .
H11C_130 H 0.166466 0.699066 0.709233 0.065 Uiso 1 1 calc R U . . .
C12_130 C 0.16490(3) 0.58959(11) 0.59930(11) 0.0401(4) Uani 1 1 d . . . . .
H12A_130 H 0.165933 0.574096 0.548498 0.060 Uiso 1 1 calc R U . . .
H12B_130 H 0.150308 0.612716 0.609310 0.060 Uiso 1 1 calc R U . . .
H12C_130 H 0.167398 0.538378 0.628803 0.060 Uiso 1 1 calc R U . . .
O1_141 O 0.26689(6) 0.7878(4) 0.6384(4) 0.0288(6) Uani 0.828(2) 1 d D U P A 1
C1_141 C 0.28258(6) 0.7401(2) 0.6821(2) 0.0335(7) Uani 0.828(2) 1 d D U P A 1
H1A_141 H 0.284256 0.680495 0.664293 0.040 Uiso 0.828(2) 1 calc R U P A 1
H1AB_141 H 0.277902 0.738395 0.732834 0.040 Uiso 0.828(2) 1 calc R U P A 1
C2_141 C 0.30362(3) 0.78978(15) 0.67387(13) 0.0386(5) Uani 0.828(2) 1 d D U P A 1
H2A_141 H 0.311776 0.770889 0.630833 0.046 Uiso 0.828(2) 1 calc R U P A 1
H2AB_141 H 0.313056 0.782830 0.716592 0.046 Uiso 0.828(2) 1 calc R U P A 1
C3_141 C 0.29595(4) 0.88190(15) 0.66619(15) 0.0395(5) Uani 0.828(2) 1 d D U P A 1
H3A_141 H 0.307023 0.917480 0.641302 0.047 Uiso 0.828(2) 1 calc R U P A 1
H3AB_141 H 0.292733 0.907755 0.713523 0.047 Uiso 0.828(2) 1 calc R U P A 1
C4_141 C 0.27533(5) 0.8730(4) 0.6215(4) 0.0342(6) Uani 0.828(2) 1 d D U P A 1
H4A_141 H 0.264578 0.917992 0.634404 0.041 Uiso 0.828(2) 1 calc R U P A 1
H4AB_141 H 0.278728 0.877811 0.569780 0.041 Uiso 0.828(2) 1 calc R U P A 1
O1_142 O 0.2643(3) 0.791(2) 0.6410(19) 0.0321(14) Uani 0.172(2) 1 d D U P A 2
C1_142 C 0.2801(3) 0.7521(12) 0.6896(13) 0.0341(14) Uani 0.172(2) 1 d D U P A 2
H1A_142 H 0.286987 0.701157 0.667024 0.041 Uiso 0.172(2) 1 calc R U P A 2
H1AB_142 H 0.272961 0.733984 0.734687 0.041 Uiso 0.172(2) 1 calc R U P A 2
C2_142 C 0.29703(17) 0.8208(7) 0.7041(6) 0.0370(12) Uani 0.172(2) 1 d D U P A 2
H2A_142 H 0.311533 0.795613 0.714777 0.044 Uiso 0.172(2) 1 calc R U P A 2
H2AB_142 H 0.292560 0.858963 0.743932 0.044 Uiso 0.172(2) 1 calc R U P A 2
C3_142 C 0.29697(17) 0.8677(8) 0.6328(6) 0.0373(13) Uani 0.172(2) 1 d D U P A 2
H3A_142 H 0.303627 0.832816 0.594189 0.045 Uiso 0.172(2) 1 calc R U P A 2
H3AB_142 H 0.304492 0.923990 0.635909 0.045 Uiso 0.172(2) 1 calc R U P A 2
C4_142 C 0.2720(3) 0.8781(18) 0.6227(18) 0.0343(13) Uani 0.172(2) 1 d D U P A 2
H4A_142 H 0.265955 0.921959 0.655550 0.041 Uiso 0.172(2) 1 calc R U P A 2
H4AB_142 H 0.268329 0.893449 0.572652 0.041 Uiso 0.172(2) 1 calc R U P A 2
O1_151 O 0.2253(5) 0.8193(14) 0.6624(10) 0.0337(11) Uani 0.379(6) 1 d D U P A 1
C1_151 C 0.2300(2) 0.8241(10) 0.7397(9) 0.0371(12) Uani 0.379(6) 1 d D U P A 1
H1A_151 H 0.244249 0.852475 0.748633 0.045 Uiso 0.379(6) 1 calc R U P A 1
H1AB_151 H 0.230193 0.766160 0.761635 0.045 Uiso 0.379(6) 1 calc R U P A 1
C2_151 C 0.2114(2) 0.8775(7) 0.7690(5) 0.0421(12) Uani 0.379(6) 1 d D U P A 1
H2A_151 H 0.216982 0.921256 0.802793 0.050 Uiso 0.379(6) 1 calc R U P A 1
H2AB_151 H 0.200850 0.840277 0.794791 0.050 Uiso 0.379(6) 1 calc R U P A 1
C3_151 C 0.19996(11) 0.9218(4) 0.7045(3) 0.0440(10) Uani 0.379(6) 1 d D U P A 1
H3A_151 H 0.185076 0.898470 0.696965 0.053 Uiso 0.379(6) 1 calc R U P A 1
H3AB_151 H 0.199003 0.984743 0.711683 0.053 Uiso 0.379(6) 1 calc R U P A 1
C4_151 C 0.2148(3) 0.9001(12) 0.6421(6) 0.0365(12) Uani 0.379(6) 1 d D U P A 1
H4A_151 H 0.206203 0.892961 0.597449 0.044 Uiso 0.379(6) 1 calc R U P A 1
H4AB_151 H 0.225788 0.945902 0.634638 0.044 Uiso 0.379(6) 1 calc R U P A 1
O1_152 O 0.2250(3) 0.8253(9) 0.6628(6) 0.0339(8) Uani 0.621(6) 1 d D U P A 2
C1_152 C 0.22686(13) 0.8343(6) 0.7406(5) 0.0394(10) Uani 0.621(6) 1 d D U P A 2
H1A_152 H 0.241347 0.857747 0.753932 0.047 Uiso 0.621(6) 1 calc R U P A 2
H1AB_152 H 0.224868 0.777990 0.764551 0.047 Uiso 0.621(6) 1 calc R U P A 2
C2_152 C 0.20890(12) 0.8956(4) 0.7613(3) 0.0468(10) Uani 0.621(6) 1 d D U P A 2
H2A_152 H 0.212109 0.924685 0.807361 0.056 Uiso 0.621(6) 1 calc R U P A 2
H2AB_152 H 0.194595 0.866151 0.764670 0.056 Uiso 0.621(6) 1 calc R U P A 2
C3_152 C 0.20952(7) 0.9583(3) 0.69889(18) 0.0462(8) Uani 0.621(6) 1 d D U P A 2
H3A_152 H 0.221299 1.001310 0.705360 0.055 Uiso 0.621(6) 1 calc R U P A 2
H3AB_152 H 0.195383 0.988710 0.693814 0.055 Uiso 0.621(6) 1 calc R U P A 2
C4_152 C 0.21402(17) 0.9012(7) 0.6336(3) 0.0358(9) Uani 0.621(6) 1 d D U P A 2
H4A_152 H 0.200204 0.884934 0.609530 0.043 Uiso 0.621(6) 1 calc R U P A 2
H4AB_152 H 0.223539 0.931140 0.598714 0.043 Uiso 0.621(6) 1 calc R U P A 2

loop_
_atom_site_aniso_label
_atom_site_aniso_U_11
_atom_site_aniso_U_22
_atom_site_aniso_U_33
_atom_site_aniso_U_23
_atom_site_aniso_U_13
_atom_site_aniso_U_12
Be1 0.0233(9) 0.0258(9) 0.0260(9) 0.0033(8) -0.0018(7) 0.0001(7)
O1_11 0.030(2) 0.028(2) 0.028(2) 0.002(2) -0.005(2) 0.000(2)
C1_11 0.033(2) 0.029(2) 0.030(2) 0.001(2) -0.006(2) 0.000(2)
P1_11 0.051(4) 0.037(4) 0.043(4) 0.006(3) -0.001(4) -0.001(4)
O1_12 0.0344(10) 0.0311(8) 0.0274(8) 0.0073(6) -0.0039(7) -0.0051(6)
C1_12 0.0272(10) 0.0248(9) 0.0257(10) -0.0028(8) -0.0078(8) 0.0042(8)
P1_12 0.0523(6) 0.0247(4) 0.0317(5) 0.0070(4) -0.0036(5) -0.0080(4)
O1_13 0.031(2) 0.030(2) 0.031(2) -0.002(2) -0.002(2) -0.001(2)
C1_13 0.033(2) 0.029(2) 0.029(2) 0.001(2) -0.005(2) 0.000(2)
P1_13 0.061(3) 0.047(3) 0.043(4) 0.002(3) -0.002(3) 0.001(3)
N1_2 0.0170(6) 0.0207(6) 0.0270(6) -0.0043(5) -0.0002(5) -0.0006(4)
C1_2 0.0170(6) 0.0229(7) 0.0283(8) -0.0023(6) 0.0011(6) -0.0009(5)
C2_2 0.0224(7) 0.0390(9) 0.0368(9) -0.0130(7) 0.0020(6) 0.0018(7)
C3_2 0.0264(8) 0.0352(9) 0.0350(9) -0.0127(7) 0.0023(7) 0.0024(6)
C4_2 0.0252(7) 0.0221(7) 0.0292(8) -0.0048(6) -0.0016(6) 0.0010(6)
C5_2 0.0287(8) 0.0622(13) 0.0470(11) -0.0179(10) 0.0124(8) -0.0084(8)
C6_2 0.0331(9) 0.0431(10) 0.0535(11) -0.0185(9) -0.0107(8) 0.0162(8)
C7_2 0.0451(10) 0.0219(8) 0.0434(10) -0.0022(7) -0.0080(8) 0.0013(7)
C8_2 0.0291(8) 0.0268(8) 0.0328(8) -0.0066(6) -0.0043(6) -0.0021(6)
C1_3 0.0176(6) 0.0207(7) 0.0235(7) -0.0030(5) -0.0008(5) -0.0022(5)
C2_3 0.0201(7) 0.0246(7) 0.0264(7) 0.0002(6) 0.0017(6) -0.0028(6)
C3_3 0.0198(7) 0.0326(8) 0.0312(8) 0.0002(7) 0.0056(6) -0.0004(6)
C4_3 0.0206(7) 0.0291(8) 0.0367(9) -0.0021(7) 0.0017(6) 0.0035(6)
C5_3 0.0234(7) 0.0243(7) 0.0291(8) 0.0021(6) -0.0024(6) 0.0006(6)
C6_3 0.0197(6) 0.0235(7) 0.0217(7) -0.0028(6) -0.0013(5) -0.0030(5)
C7_3 0.0240(7) 0.0321(8) 0.0319(8) 0.0078(7) 0.0045(6) -0.0009(6)
C8_3 0.0296(9) 0.0389(10) 0.0699(14) 0.0224(9) 0.0000(9) -0.0075(8)
C9_3 0.0491(11) 0.0561(12) 0.0298(9) 0.0098(8) 0.0113(8) 0.0105(9)
C10_3 0.0242(7) 0.0254(7) 0.0223(7) -0.0001(6) 0.0004(6) -0.0016(6)
C11_3 0.0365(8) 0.0363(9) 0.0233(8) 0.0000(7) -0.0031(6) -0.0005(7)
C12_3 0.0315(8) 0.0297(8) 0.0280(8) 0.0043(6) -0.0001(6) -0.0067(6)
O1_4 0.0352(6) 0.0421(7) 0.0206(5) -0.0054(5) -0.0067(4) 0.0109(5)
C1_4 0.0320(8) 0.0334(9) 0.0330(9) -0.0066(7) -0.0077(7) 0.0093(7)
C2_4 0.0557(12) 0.0527(12) 0.0541(12) -0.0241(10) -0.0151(10) 0.0154(10)
C3_4 0.0641(14) 0.0764(16) 0.0394(11) -0.0291(11) -0.0054(10) 0.0205(12)
C4_4 0.0546(11) 0.0648(13) 0.0230(9) -0.0121(9) -0.0093(8) 0.0119(10)
O1_51 0.0248(17) 0.0316(17) 0.0294(16) 0.0085(15) -0.0090(17) -0.0025(15)
C1_51 0.0256(16) 0.048(2) 0.0310(19) 0.0042(18) -0.0114(15) 0.0010(17)
C2_51 0.0242(14) 0.0466(18) 0.0387(17) -0.0042(15) -0.0050(13) -0.0009(13)
C3_51 0.0308(15) 0.0523(19) 0.0417(19) -0.0001(17) -0.0037(17) -0.0115(15)
C4_51 0.0279(19) 0.0335(16) 0.0360(18) 0.0038(16) -0.0037(17) -0.0099(17)
O1_52 0.0232(17) 0.0320(17) 0.0297(16) 0.0071(16) -0.0089(17) -0.0037(15)
C1_52 0.0269(16) 0.044(2) 0.032(2) 0.0054(18) -0.0123(16) 0.0009(17)
C2_52 0.0279(15) 0.056(2) 0.0377(18) 0.0010(16) -0.0099(14) -0.0090(15)
C3_52 0.0242(14) 0.0375(17) 0.048(2) -0.0162(16) -0.0007(16) -0.0077(13)
C4_52 0.0311(19) 0.0318(17) 0.0352(18) 0.0051(16) -0.0014(18) -0.0077(18)
Be1_6 0.0243(9) 0.0246(9) 0.0227(9) -0.0011(7) 0.0004(7) 0.0007(7)
O1_61 0.0350(6) 0.0307(6) 0.0251(6) 0.0027(5) 0.0000(4) 0.0036(5)
C1_61 0.0255(7) 0.0268(8) 0.0371(9) 0.0017(7) 0.0060(6) 0.0014(6)
P1_61 0.0530(3) 0.0458(3) 0.0318(2) 0.0133(2) -0.0028(2) 0.0009(2)
N1_7 0.0171(5) 0.0190(6) 0.0235(6) -0.0029(5) -0.0004(4) -0.0004(4)
C1_7 0.0174(6) 0.0205(7) 0.0232(7) -0.0006(5) 0.0001(5) 0.0003(5)
C2_7 0.0192(7) 0.0273(7) 0.0256(7) -0.0036(6) -0.0019(6) -0.0010(6)
C3_7 0.0212(7) 0.0241(7) 0.0232(7) -0.0030(6) -0.0022(6) -0.0010(5)
C4_7 0.0210(7) 0.0198(7) 0.0242(7) -0.0031(6) -0.0023(6) 0.0001(5)
C5_7 0.0241(7) 0.0396(9) 0.0352(9) -0.0086(7) -0.0081(6) 0.0068(7)
C6_7 0.0263(8) 0.0367(9) 0.0360(9) -0.0086(7) 0.0053(7) -0.0108(7)
C7_7 0.0295(8) 0.0205(7) 0.0360(8) -0.0005(6) -0.0047(6) 0.0001(6)
C8_7 0.0238(7) 0.0257(7) 0.0303(8) -0.0068(6) 0.0012(6) 0.0012(6)
C1_8 0.0175(6) 0.0212(7) 0.0210(7) -0.0048(5) 0.0012(5) 0.0007(5)
C2_8 0.0195(6) 0.0240(7) 0.0236(7) -0.0039(6) -0.0005(5) 0.0020(5)
C3_8 0.0194(7) 0.0299(8) 0.0308(8) -0.0054(6) -0.0049(6) 0.0018(6)
C4_8 0.0214(7) 0.0263(8) 0.0380(9) -0.0052(7) -0.0002(6) -0.0040(6)
C5_8 0.0236(7) 0.0222(7) 0.0312(8) -0.0011(6) 0.0026(6) -0.0015(6)
C6_8 0.0201(6) 0.0212(7) 0.0231(7) -0.0032(6) 0.0031(5) 0.0010(5)
C7_8 0.0227(7) 0.0279(8) 0.0271(8) 0.0006(6) -0.0050(6) 0.0012(6)
C8_8 0.0384(9) 0.0418(10) 0.0269(8) 0.0014(7) -0.0071(7) 0.0041(7)
C9_8 0.0278(8) 0.0273(8) 0.0438(10) -0.0010(7) -0.0066(7) 0.0042(6)
C10_8 0.0242(7) 0.0215(7) 0.0216(7) 0.0003(6) 0.0011(6) -0.0007(5)
C11_8 0.0297(8) 0.0227(7) 0.0282(8) 0.0022(6) -0.0001(6) 0.0025(6)
C12_8 0.0367(8) 0.0274(8) 0.0236(8) 0.0008(6) 0.0043(6) -0.0011(6)
O1_9 0.0261(5) 0.0269(5) 0.0284(5) 0.0062(4) 0.0079(4) 0.0031(4)
C1_9 0.0319(8) 0.0268(8) 0.0294(8) 0.0042(6) 0.0047(6) 0.0056(6)
C2_9 0.0287(8) 0.0410(10) 0.0448(10) 0.0084(8) 0.0038(7) 0.0069(7)
C3_9 0.0326(9) 0.0461(10) 0.0427(10) 0.0109(8) 0.0158(8) 0.0080(8)
C4_9 0.0298(8) 0.0370(9) 0.0309(8) 0.0099(7) 0.0106(7) 0.0015(7)
O1_101 0.0321(11) 0.0283(9) 0.0209(8) -0.0042(7) 0.0004(8) -0.0033(7)
C1_101 0.0327(10) 0.0250(10) 0.0307(12) -0.0048(10) 0.0030(10) -0.0041(8)
C2_101 0.0371(10) 0.0315(10) 0.0356(10) -0.0100(8) 0.0024(8) -0.0033(8)
C3_101 0.0453(16) 0.0401(17) 0.0337(11) -0.0136(10) -0.0042(10) -0.0074(11)
C4_101 0.0402(18) 0.0373(12) 0.0217(10) -0.0067(9) -0.0014(13) -0.0022(13)
O1_102 0.035(2) 0.031(2) 0.023(2) -0.004(2) 0.000(2) -0.003(2)
C1_102 0.035(2) 0.030(2) 0.030(2) -0.005(2) 0.002(2) -0.003(2)
C2_102 0.042(2) 0.035(2) 0.035(2) -0.008(2) -0.001(2) -0.006(2)
C3_102 0.042(3) 0.037(2) 0.030(2) -0.008(2) -0.001(2) -0.004(2)
C4_102 0.039(3) 0.034(2) 0.025(2) -0.009(2) -0.002(2) -0.006(2)
Be1_110 0.0256(9) 0.0302(10) 0.0246(9) -0.0009(8) -0.0021(7) -0.0006(8)
O1_111 0.0376(10) 0.0277(9) 0.0283(8) -0.0003(7) -0.0004(7) -0.0019(8)
C1_111 0.0341(16) 0.0267(10) 0.0341(12) -0.0056(9) -0.0089(12) -0.0001(10)
P1_111 0.0787(8) 0.0362(4) 0.0294(4) 0.0081(3) -0.0047(4) -0.0025(5)
O1_112 0.036(2) 0.027(2) 0.028(2) 0.005(2) -0.002(2) 0.001(2)
C1_112 0.037(3) 0.025(3) 0.031(3) 0.001(3) -0.004(3) -0.001(3)
P1_112 0.055(3) 0.0312(18) 0.044(3) 0.0079(17) -0.0099(18) -0.0003(18)
C1_120 0.0174(6) 0.0214(7) 0.0233(7) -0.0016(6) 0.0000(5) 0.0001(5)
N1_120 0.0170(5) 0.0207(6) 0.0249(6) -0.0045(5) 0.0003(5) -0.0001(4)
C2_120 0.0195(7) 0.0275(7) 0.0257(7) -0.0034(6) 0.0008(6) 0.0008(6)
C3_120 0.0222(7) 0.0269(7) 0.0259(7) -0.0049(6) 0.0020(6) 0.0009(6)
C4_120 0.0215(7) 0.0217(7) 0.0266(7) -0.0044(6) 0.0008(6) 0.0004(5)
C5_120 0.0233(7) 0.0360(9) 0.0404(9) -0.0096(7) -0.0049(7) 0.0077(6)
C6_120 0.0271(8) 0.0396(9) 0.0334(9) -0.0079(7) 0.0083(7) -0.0079(7)
C7_120 0.0297(8) 0.0219(7) 0.0388(9) -0.0021(7) 0.0036(7) 0.0004(6)
C8_120 0.0245(7) 0.0302(8) 0.0345(9) -0.0103(7) -0.0040(6) -0.0008(6)
C1_130 0.0175(6) 0.0224(7) 0.0262(7) -0.0057(6) -0.0006(5) -0.0014(5)
C2_130 0.0205(7) 0.0243(7) 0.0282(8) -0.0063(6) -0.0051(6) 0.0008(6)
C3_130 0.0240(7) 0.0276(8) 0.0400(9) -0.0053(7) -0.0066(6) 0.0043(6)
C4_130 0.0200(7) 0.0353(9) 0.0503(10) -0.0132(8) 0.0008(7) 0.0041(6)
C5_130 0.0215(7) 0.0340(9) 0.0415(9) -0.0098(7) 0.0068(7) -0.0029(6)
C6_130 0.0216(7) 0.0261(8) 0.0301(8) -0.0076(6) 0.0028(6) -0.0038(6)
C7_130 0.0286(7) 0.0258(8) 0.0256(8) 0.0002(6) -0.0032(6) 0.0037(6)
C8_130 0.0358(8) 0.0257(8) 0.0338(9) 0.0042(7) 0.0000(7) 0.0015(6)
C9_130 0.0471(10) 0.0373(9) 0.0304(9) 0.0005(7) -0.0100(8) 0.0097(8)
C10_130 0.0266(7) 0.0303(8) 0.0338(9) -0.0019(7) 0.0078(6) -0.0037(6)
C11_130 0.0502(11) 0.0467(11) 0.0324(9) 0.0002(8) 0.0118(8) -0.0040(9)
C12_130 0.0344(9) 0.0315(9) 0.0543(11) -0.0026(8) 0.0108(8) -0.0077(7)
O1_141 0.0257(12) 0.0302(9) 0.0304(9) 0.0030(8) -0.0082(11) -0.0021(10)
C1_141 0.0277(12) 0.0413(14) 0.0315(13) 0.0049(11) -0.0098(10) 0.0019(10)
C2_141 0.0284(10) 0.0459(12) 0.0415(11) -0.0008(10) -0.0067(9) -0.0021(9)
C3_141 0.0304(10) 0.0430(12) 0.0452(13) -0.0108(10) -0.0026(10) -0.0064(9)
C4_141 0.0339(13) 0.0318(12) 0.0370(10) 0.0004(9) -0.0027(13) -0.0062(12)
O1_142 0.030(2) 0.034(2) 0.032(2) 0.003(2) -0.009(2) -0.001(2)
C1_142 0.029(2) 0.040(2) 0.034(2) 0.002(2) -0.009(2) -0.001(2)
C2_142 0.029(2) 0.044(2) 0.038(2) -0.002(2) -0.008(2) -0.003(2)
C3_142 0.031(2) 0.042(2) 0.038(2) -0.003(2) -0.006(2) -0.009(2)
C4_142 0.031(2) 0.036(2) 0.036(2) -0.002(2) -0.007(2) -0.007(2)
O1_151 0.0376(19) 0.039(2) 0.0242(19) -0.0075(19) -0.0036(18) 0.0050(19)
C1_151 0.044(2) 0.044(2) 0.0240(18) -0.0137(19) 0.001(2) 0.008(2)
C2_151 0.048(2) 0.045(3) 0.034(2) -0.0122(19) -0.0025(18) 0.008(2)
C3_151 0.046(2) 0.046(2) 0.0395(18) -0.0136(18) 0.0037(18) 0.0086(18)
C4_151 0.038(2) 0.039(2) 0.033(2) -0.010(2) -0.004(2) 0.0036(19)
O1_152 0.0369(13) 0.041(2) 0.0233(12) -0.0098(13) -0.0029(12) 0.0070(16)
C1_152 0.046(2) 0.049(2) 0.0226(13) -0.0106(16) -0.0019(16) 0.0062(16)
C2_152 0.0496(18) 0.052(2) 0.0385(17) -0.0222(16) 0.0024(15) 0.0092(17)
C3_152 0.0449(16) 0.0474(17) 0.0463(15) -0.0227(13) -0.0052(13) 0.0063(13)
C4_152 0.0351(14) 0.0361(14) 0.0362(18) -0.0126(16) -0.0048(16) 0.0072(13)

loop_
_atom_type_symbol
_atom_type_description
_atom_type_scat_dispersion_real
_atom_type_scat_dispersion_imag
_atom_type_scat_source
C C 0.0181 0.0091 'International Tables Vol C Tables 4.2.6.8 and 6.1.1.4'
H H 0.0000 0.0000 'International Tables Vol C Tables 4.2.6.8 and 6.1.1.4'
Be Be 0.0038 0.0014 'International Tables Vol C Tables 4.2.6.8 and 6.1.1.4'
N N 0.0311 0.0180 'International Tables Vol C Tables 4.2.6.8 and 6.1.1.4'
O O 0.0492 0.0322 'International Tables Vol C Tables 4.2.6.8 and 6.1.1.4'
P P 0.2955 0.4335 'International Tables Vol C Tables 4.2.6.8 and 6.1.1.4'

loop_
_exptl_crystal_face_index_h
_exptl_crystal_face_index_k
_exptl_crystal_face_index_l
_exptl_crystal_face_perp_dist
0 0 1 0.0440
0 0 -1 0.0359
-1 0 0 0.0775
1 0 0 0.1218
0 1 -1 0.1313
0 -1 1 0.1836
0 1 0 0.1781
1 -1 0 0.2322

loop_
_geom_angle_atom_site_label_1
_geom_angle_atom_site_label_2
_geom_angle_atom_site_label_3
_geom_angle
_geom_angle_site_symmetry_1
_geom_angle_site_symmetry_3
_geom_angle_publ_flag
O1_11 Be1 O1_51 112.2(13) . . ?
O1_11 Be1 O1_4 96.0(12) . . ?
O1_12 Be1 O1_4 100.94(14) . . ?
O1_13 Be1 O1_4 118.5(4) . . ?
O1_51 Be1 O1_4 100.2(11) . . ?
O1_12 Be1 O1_52 98.7(6) . . ?
O1_4 Be1 O1_52 100.1(11) . . ?
O1_11 Be1 C1_2 117.6(12) . . ?
O1_12 Be1 C1_2 125.20(15) . . ?
O1_13 Be1 C1_2 103.1(4) . . ?
O1_51 Be1 C1_2 112.9(11) . . ?
O1_4 Be1 C1_2 115.58(12) . . ?
O1_52 Be1 C1_2 112.4(11) . . ?
C1_11 O1_11 Be1 155(2) . . ?
O1_11 C1_11 P1_11 175(2) . . ?
C1_12 O1_12 Be1 152.9(3) . . ?
O1_12 C1_12 P1_12 176.2(4) . . ?
C1_13 O1_13 Be1 147.4(12) . . ?
O1_13 C1_13 P1_13 174.7(19) . . ?
C1_3 N1_2 C4_2 121.54(11) . . ?
C1_3 N1_2 C1_2 117.32(11) . . ?
C4_2 N1_2 C1_2 112.65(11) . . ?
N1_2 C1_2 C2_2 103.88(11) . . ?
N1_2 C1_2 Be1 113.82(12) . . ?
C2_2 C1_2 Be1 116.21(12) . . ?
N1_2 C1_2 H3_2 108.4(10) . . ?
C2_2 C1_2 H3_2 104.4(10) . . ?
Be1 C1_2 H3_2 109.4(10) . . ?
C5_2 C2_2 C3_2 109.43(15) . . ?
C5_2 C2_2 C6_2 107.66(15) . . ?
C3_2 C2_2 C6_2 111.49(15) . . ?
C5_2 C2_2 C1_2 111.60(14) . . ?
C3_2 C2_2 C1_2 103.62(12) . . ?
C6_2 C2_2 C1_2 113.02(14) . . ?
C4_2 C3_2 C2_2 107.32(13) . . ?
C4_2 C3_2 H3A_2 110.2 . . ?
C2_2 C3_2 H3A_2 110.2 . . ?
C4_2 C3_2 H3AB_2 110.2 . . ?
C2_2 C3_2 H3AB_2 110.2 . . ?
H3A_2 C3_2 H3AB_2 108.5 . . ?
N1_2 C4_2 C3_2 102.82(11) . . ?
N1_2 C4_2 C8_2 114.16(12) . . ?
C3_2 C4_2 C8_2 111.77(13) . . ?
N1_2 C4_2 C7_2 109.94(13) . . ?
C3_2 C4_2 C7_2 111.12(13) . . ?
C8_2 C4_2 C7_2 107.08(13) . . ?
C2_2 C5_2 H5A_2 109.5 . . ?
C2_2 C5_2 H5B_2 109.5 . . ?
H5A_2 C5_2 H5B_2 109.5 . . ?
C2_2 C5_2 H5C_2 109.5 . . ?
H5A_2 C5_2 H5C_2 109.5 . . ?
H5B_2 C5_2 H5C_2 109.5 . . ?
C2_2 C6_2 H6A_2 109.5 . . ?
C2_2 C6_2 H6B_2 109.5 . . ?
H6A_2 C6_2 H6B_2 109.5 . . ?
C2_2 C6_2 H6C_2 109.5 . . ?
H6A_2 C6_2 H6C_2 109.5 . . ?
H6B_2 C6_2 H6C_2 109.5 . . ?
C4_2 C7_2 H7A_2 109.5 . . ?
C4_2 C7_2 H7B_2 109.5 . . ?
H7A_2 C7_2 H7B_2 109.5 . . ?
C4_2 C7_2 H7C_2 109.5 . . ?
H7A_2 C7_2 H7C_2 109.5 . . ?
H7B_2 C7_2 H7C_2 109.5 . . ?
C4_2 C8_2 H8A_2 109.5 . . ?
C4_2 C8_2 H8B_2 109.5 . . ?
H8A_2 C8_2 H8B_2 109.5 . . ?
C4_2 C8_2 H8C_2 109.5 . . ?
H8A_2 C8_2 H8C_2 109.5 . . ?
H8B_2 C8_2 H8C_2 109.5 . . ?
C2_3 C1_3 C6_3 118.65(13) . . ?
C2_3 C1_3 N1_2 118.51(13) . . ?
C6_3 C1_3 N1_2 122.76(12) . . ?
C3_3 C2_3 C1_3 119.61(14) . . ?
C3_3 C2_3 C7_3 118.66(13) . . ?
C1_3 C2_3 C7_3 121.71(13) . . ?
C4_3 C3_3 C2_3 121.60(14) . . ?
C4_3 C3_3 H3_3 119.2 . . ?
C2_3 C3_3 H3_3 119.2 . . ?
C3_3 C4_3 C5_3 119.07(14) . . ?
C3_3 C4_3 H4_3 120.5 . . ?
C5_3 C4_3 H4_3 120.5 . . ?
C4_3 C5_3 C6_3 121.71(14) . . ?
C4_3 C5_3 H5_3 119.1 . . ?
C6_3 C5_3 H5_3 119.1 . . ?
C5_3 C6_3 C1_3 119.32(13) . . ?
C5_3 C6_3 C10_3 117.30(13) . . ?
C1_3 C6_3 C10_3 123.38(13) . . ?
C2_3 C7_3 C9_3 111.81(14) . . ?
C2_3 C7_3 C8_3 111.35(13) . . ?
C9_3 C7_3 C8_3 109.97(15) . . ?
C2_3 C7_3 H7_3 107.9 . . ?
C9_3 C7_3 H7_3 107.9 . . ?
C8_3 C7_3 H7_3 107.9 . . ?
C7_3 C8_3 H8A_3 109.5 . . ?
C7_3 C8_3 H8B_3 109.5 . . ?
H8A_3 C8_3 H8B_3 109.5 . . ?
C7_3 C8_3 H8C_3 109.5 . . ?
H8A_3 C8_3 H8C_3 109.5 . . ?
H8B_3 C8_3 H8C_3 109.5 . . ?
C7_3 C9_3 H9A_3 109.5 . . ?
C7_3 C9_3 H9B_3 109.5 . . ?
H9A_3 C9_3 H9B_3 109.5 . . ?
C7_3 C9_3 H9C_3 109.5 . . ?
H9A_3 C9_3 H9C_3 109.5 . . ?
H9B_3 C9_3 H9C_3 109.5 . . ?
C6_3 C10_3 C11_3 111.80(12) . . ?
C6_3 C10_3 C12_3 111.73(12) . . ?
C11_3 C10_3 C12_3 108.60(13) . . ?
C6_3 C10_3 H10_3 108.2 . . ?
C11_3 C10_3 H10_3 108.2 . . ?
C12_3 C10_3 H10_3 108.2 . . ?
C10_3 C11_3 H11A_3 109.5 . . ?
C10_3 C11_3 H11B_3 109.5 . . ?
H11A_3 C11_3 H11B_3 109.5 . . ?
C10_3 C11_3 H11C_3 109.5 . . ?
H11A_3 C11_3 H11C_3 109.5 . . ?
H11B_3 C11_3 H11C_3 109.5 . . ?
C10_3 C12_3 H12A_3 109.5 . . ?
C10_3 C12_3 H12B_3 109.5 . . ?
H12A_3 C12_3 H12B_3 109.5 . . ?
C10_3 C12_3 H12C_3 109.5 . . ?
H12A_3 C12_3 H12C_3 109.5 . . ?
H12B_3 C12_3 H12C_3 109.5 . . ?
C1_4 O1_4 C4_4 108.85(13) . . ?
C1_4 O1_4 Be1 128.20(12) . . ?
C4_4 O1_4 Be1 120.25(12) . . ?
O1_4 C1_4 C2_4 106.01(14) . . ?
O1_4 C1_4 H1A_4 110.5 . . ?
C2_4 C1_4 H1A_4 110.5 . . ?
O1_4 C1_4 H1AB_4 110.5 . . ?
C2_4 C1_4 H1AB_4 110.5 . . ?
H1A_4 C1_4 H1AB_4 108.7 . . ?
C1_4 C2_4 C3_4 102.83(17) . . ?
C1_4 C2_4 H2A_4 111.2 . . ?
C3_4 C2_4 H2A_4 111.2 . . ?
C1_4 C2_4 H2AB_4 111.2 . . ?
C3_4 C2_4 H2AB_4 111.2 . . ?
H2A_4 C2_4 H2AB_4 109.1 . . ?
C4_4 C3_4 C2_4 102.43(17) . . ?
C4_4 C3_4 H3A_4 111.3 . . ?
C2_4 C3_4 H3A_4 111.3 . . ?
C4_4 C3_4 H3AB_4 111.3 . . ?
C2_4 C3_4 H3AB_4 111.3 . . ?
H3A_4 C3_4 H3AB_4 109.2 . . ?
O1_4 C4_4 C3_4 104.06(15) . . ?
O1_4 C4_4 H4A_4 110.9 . . ?
C3_4 C4_4 H4A_4 110.9 . . ?
O1_4 C4_4 H4AB_4 110.9 . . ?
C3_4 C4_4 H4AB_4 110.9 . . ?
H4A_4 C4_4 H4AB_4 109.0 . . ?
C4_51 O1_51 C1_51 112.6(8) . . ?
C4_51 O1_51 Be1 121.2(9) . . ?
C1_51 O1_51 Be1 125.3(10) . . ?
O1_51 C1_51 C2_51 105.5(8) . . ?
O1_51 C1_51 H1A_51 110.6 . . ?
C2_51 C1_51 H1A_51 110.6 . . ?
O1_51 C1_51 H1AB_51 110.6 . . ?
C2_51 C1_51 H1AB_51 110.6 . . ?
H1A_51 C1_51 H1AB_51 108.8 . . ?
C1_51 C2_51 C3_51 105.8(5) . . ?
C1_51 C2_51 H2A_51 110.6 . . ?
C3_51 C2_51 H2A_51 110.6 . . ?
C1_51 C2_51 H2AB_51 110.6 . . ?
C3_51 C2_51 H2AB_51 110.6 . . ?
H2A_51 C2_51 H2AB_51 108.7 . . ?
C4_51 C3_51 C2_51 108.0(6) . . ?
C4_51 C3_51 H3A_51 110.1 . . ?
C2_51 C3_51 H3A_51 110.1 . . ?
C4_51 C3_51 H3AB_51 110.1 . . ?
C2_51 C3_51 H3AB_51 110.1 . . ?
H3A_51 C3_51 H3AB_51 108.4 . . ?
O1_51 C4_51 C3_51 104.0(9) . . ?
O1_51 C4_51 H4A_51 110.9 . . ?
C3_51 C4_51 H4A_51 110.9 . . ?
O1_51 C4_51 H4AB_51 110.9 . . ?
C3_51 C4_51 H4AB_51 110.9 . . ?
H4A_51 C4_51 H4AB_51 109.0 . . ?
C4_52 O1_52 C1_52 107.0(9) . . ?
C4_52 O1_52 Be1 124.5(9) . . ?
C1_52 O1_52 Be1 126.9(11) . . ?
O1_52 C1_52 C2_52 103.8(7) . . ?
O1_52 C1_52 H1A_52 111.0 . . ?
C2_52 C1_52 H1A_52 111.0 . . ?
O1_52 C1_52 H1AB_52 111.0 . . ?
C2_52 C1_52 H1AB_52 111.0 . . ?
H1A_52 C1_52 H1AB_52 109.0 . . ?
C3_52 C2_52 C1_52 113.2(5) . . ?
C3_52 C2_52 H2A_52 108.9 . . ?
C1_52 C2_52 H2A_52 108.9 . . ?
C3_52 C2_52 H2AB_52 108.9 . . ?
C1_52 C2_52 H2AB_52 108.9 . . ?
H2A_52 C2_52 H2AB_52 107.8 . . ?
C2_52 C3_52 C4_52 111.1(6) . . ?
C2_52 C3_52 H3A_52 109.4 . . ?
C4_52 C3_52 H3A_52 109.4 . . ?
C2_52 C3_52 H3AB_52 109.4 . . ?
C4_52 C3_52 H3AB_52 109.4 . . ?
H3A_52 C3_52 H3AB_52 108.0 . . ?
O1_52 C4_52 C3_52 104.4(8) . . ?
O1_52 C4_52 H4A_52 110.9 . . ?
C3_52 C4_52 H4A_52 110.9 . . ?
O1_52 C4_52 H4AB_52 110.9 . . ?
C3_52 C4_52 H4AB_52 110.9 . . ?
H4A_52 C4_52 H4AB_52 108.9 . . ?
O1_61 Be1_6 O1_102 107(2) . . ?
O1_61 Be1_6 O1_9 103.85(12) . . ?
O1_102 Be1_6 O1_9 100(2) . . ?
O1_61 Be1_6 O1_101 106.8(4) . . ?
O1_9 Be1_6 O1_101 99.7(4) . . ?
O1_61 Be1_6 C1_7 115.79(13) . . ?
O1_102 Be1_6 C1_7 113.0(12) . . ?
O1_9 Be1_6 C1_7 115.55(12) . . ?
O1_101 Be1_6 C1_7 113.5(3) . . ?
C1_61 O1_61 Be1_6 144.73(13) . . ?
O1_61 C1_61 P1_61 179.45(18) . . ?
C1_8 N1_7 C4_7 122.85(11) . . ?
C1_8 N1_7 C1_7 117.69(11) . . ?
C4_7 N1_7 C1_7 112.07(10) . . ?
N1_7 C1_7 C2_7 104.94(11) . . ?
N1_7 C1_7 Be1_6 110.02(11) . . ?
C2_7 C1_7 Be1_6 118.68(12) . . ?
N1_7 C1_7 H1_7 107.6 . . ?
C2_7 C1_7 H1_7 107.6 . . ?
Be1_6 C1_7 H1_7 107.6 . . ?
C6_7 C2_7 C5_7 106.92(13) . . ?
C6_7 C2_7 C3_7 110.90(12) . . ?
C5_7 C2_7 C3_7 109.99(12) . . ?
C6_7 C2_7 C1_7 113.28(12) . . ?
C5_7 C2_7 C1_7 111.48(12) . . ?
C3_7 C2_7 C1_7 104.30(11) . . ?
C4_7 C3_7 C2_7 107.38(11) . . ?
C4_7 C3_7 H3A_7 110.2 . . ?
C2_7 C3_7 H3A_7 110.2 . . ?
C4_7 C3_7 H3AB_7 110.2 . . ?
C2_7 C3_7 H3AB_7 110.2 . . ?
H3A_7 C3_7 H3AB_7 108.5 . . ?
N1_7 C4_7 C8_7 113.35(11) . . ?
N1_7 C4_7 C3_7 103.01(11) . . ?
C8_7 C4_7 C3_7 111.47(12) . . ?
N1_7 C4_7 C7_7 110.26(12) . . ?
C8_7 C4_7 C7_7 107.97(12) . . ?
C3_7 C4_7 C7_7 110.75(12) . . ?
C2_7 C5_7 H5A_7 109.5 . . ?
C2_7 C5_7 H5B_7 109.5 . . ?
H5A_7 C5_7 H5B_7 109.5 . . ?
C2_7 C5_7 H5C_7 109.5 . . ?
H5A_7 C5_7 H5C_7 109.5 . . ?
H5B_7 C5_7 H5C_7 109.5 . . ?
C2_7 C6_7 H6A_7 109.5 . . ?
C2_7 C6_7 H6B_7 109.5 . . ?
H6A_7 C6_7 H6B_7 109.5 . . ?
C2_7 C6_7 H6C_7 109.5 . . ?
H6A_7 C6_7 H6C_7 109.5 . . ?
H6B_7 C6_7 H6C_7 109.5 . . ?
C4_7 C7_7 H7A_7 109.5 . . ?
C4_7 C7_7 H7B_7 109.5 . . ?
H7A_7 C7_7 H7B_7 109.5 . . ?
C4_7 C7_7 H7C_7 109.5 . . ?
H7A_7 C7_7 H7C_7 109.5 . . ?
H7B_7 C7_7 H7C_7 109.5 . . ?
C4_7 C8_7 H8A_7 109.5 . . ?
C4_7 C8_7 H8B_7 109.5 . . ?
H8A_7 C8_7 H8B_7 109.5 . . ?
C4_7 C8_7 H8C_7 109.5 . . ?
H8A_7 C8_7 H8C_7 109.5 . . ?
H8B_7 C8_7 H8C_7 109.5 . . ?
C2_8 C1_8 C6_8 118.57(12) . . ?
C2_8 C1_8 N1_7 118.71(13) . . ?
C6_8 C1_8 N1_7 122.59(12) . . ?
C3_8 C2_8 C1_8 119.54(14) . . ?
C3_8 C2_8 C7_8 118.62(13) . . ?
C1_8 C2_8 C7_8 121.83(13) . . ?
C4_8 C3_8 C2_8 121.54(14) . . ?
C4_8 C3_8 H3_8 119.2 . . ?
C2_8 C3_8 H3_8 119.2 . . ?
C5_8 C4_8 C3_8 119.08(14) . . ?
C5_8 C4_8 H4_8 120.5 . . ?
C3_8 C4_8 H4_8 120.5 . . ?
C4_8 C5_8 C6_8 121.71(14) . . ?
C4_8 C5_8 H5_8 119.1 . . ?
C6_8 C5_8 H5_8 119.1 . . ?
C5_8 C6_8 C1_8 119.49(13) . . ?
C5_8 C6_8 C10_8 117.15(13) . . ?
C1_8 C6_8 C10_8 123.36(12) . . ?
C2_8 C7_8 C8_8 112.82(13) . . ?
C2_8 C7_8 C9_8 110.57(13) . . ?
C8_8 C7_8 C9_8 109.24(13) . . ?
C2_8 C7_8 H7_8 108.0 . . ?
C8_8 C7_8 H7_8 108.0 . . ?
C9_8 C7_8 H7_8 108.0 . . ?
C7_8 C8_8 H8A_8 109.5 . . ?
C7_8 C8_8 H8B_8 109.5 . . ?
H8A_8 C8_8 H8B_8 109.5 . . ?
C7_8 C8_8 H8C_8 109.5 . . ?
H8A_8 C8_8 H8C_8 109.5 . . ?
H8B_8 C8_8 H8C_8 109.5 . . ?
C7_8 C9_8 H9A_8 109.5 . . ?
C7_8 C9_8 H9B_8 109.5 . . ?
H9A_8 C9_8 H9B_8 109.5 . . ?
C7_8 C9_8 H9C_8 109.5 . . ?
H9A_8 C9_8 H9C_8 109.5 . . ?
H9B_8 C9_8 H9C_8 109.5 . . ?
C6_8 C10_8 C12_8 111.73(12) . . ?
C6_8 C10_8 C11_8 111.79(12) . . ?
C12_8 C10_8 C11_8 109.13(12) . . ?
C6_8 C10_8 H10_8 108.0 . . ?
C12_8 C10_8 H10_8 108.0 . . ?
C11_8 C10_8 H10_8 108.0 . . ?
C10_8 C11_8 H11A_8 109.5 . . ?
C10_8 C11_8 H11B_8 109.5 . . ?
H11A_8 C11_8 H11B_8 109.5 . . ?
C10_8 C11_8 H11C_8 109.5 . . ?
H11A_8 C11_8 H11C_8 109.5 . . ?
H11B_8 C11_8 H11C_8 109.5 . . ?
C10_8 C12_8 H12A_8 109.5 . . ?
C10_8 C12_8 H12B_8 109.5 . . ?
H12A_8 C12_8 H12B_8 109.5 . . ?
C10_8 C12_8 H12C_8 109.5 . . ?
H12A_8 C12_8 H12C_8 109.5 . . ?
H12B_8 C12_8 H12C_8 109.5 . . ?
C1_9 O1_9 C4_9 110.15(11) . . ?
C1_9 O1_9 Be1_6 120.92(11) . . ?
C4_9 O1_9 Be1_6 128.76(11) . . ?
O1_9 C1_9 C2_9 104.26(12) . . ?
O1_9 C1_9 H1A_9 110.9 . . ?
C2_9 C1_9 H1A_9 110.9 . . ?
O1_9 C1_9 H1AB_9 110.9 . . ?
C2_9 C1_9 H1AB_9 110.9 . . ?
H1A_9 C1_9 H1AB_9 108.9 . . ?
C1_9 C2_9 C3_9 102.30(13) . . ?
C1_9 C2_9 H2A_9 111.3 . . ?
C3_9 C2_9 H2A_9 111.3 . . ?
C1_9 C2_9 H2AB_9 111.3 . . ?
C3_9 C2_9 H2AB_9 111.3 . . ?
H2A_9 C2_9 H2AB_9 109.2 . . ?
C4_9 C3_9 C2_9 103.26(13) . . ?
C4_9 C3_9 H3A_9 111.1 . . ?
C2_9 C3_9 H3A_9 111.1 . . ?
C4_9 C3_9 H3AB_9 111.1 . . ?
C2_9 C3_9 H3AB_9 111.1 . . ?
H3A_9 C3_9 H3AB_9 109.1 . . ?
O1_9 C4_9 C3_9 104.64(13) . . ?
O1_9 C4_9 H4A_9 110.8 . . ?
C3_9 C4_9 H4A_9 110.8 . . ?
O1_9 C4_9 H4AB_9 110.8 . . ?
C3_9 C4_9 H4AB_9 110.8 . . ?
H4A_9 C4_9 H4AB_9 108.9 . . ?
C4_101 O1_101 C1_101 109.3(3) . . ?
C4_101 O1_101 Be1_6 122.3(4) . . ?
C1_101 O1_101 Be1_6 123.9(5) . . ?
O1_101 C1_101 C2_101 105.5(3) . . ?
O1_101 C1_101 H1A_101 110.6 . . ?
C2_101 C1_101 H1A_101 110.6 . . ?
O1_101 C1_101 H1AB_101 110.6 . . ?
C2_101 C1_101 H1AB_101 110.6 . . ?
H1A_101 C1_101 H1AB_101 108.8 . . ?
C1_101 C2_101 C3_101 103.0(3) . . ?
C1_101 C2_101 H2A_101 111.2 . . ?
C3_101 C2_101 H2A_101 111.2 . . ?
C1_101 C2_101 H2AB_101 111.2 . . ?
C3_101 C2_101 H2AB_101 111.2 . . ?
H2A_101 C2_101 H2AB_101 109.1 . . ?
C4_101 C3_101 C2_101 101.7(3) . . ?
C4_101 C3_101 H3A_101 111.4 . . ?
C2_101 C3_101 H3A_101 111.4 . . ?
C4_101 C3_101 H3AB_101 111.4 . . ?
C2_101 C3_101 H3AB_101 111.4 . . ?
H3A_101 C3_101 H3AB_101 109.3 . . ?
O1_101 C4_101 C3_101 104.3(3) . . ?
O1_101 C4_101 H4A_101 110.9 . . ?
C3_101 C4_101 H4A_101 110.9 . . ?
O1_101 C4_101 H4AB_101 110.9 . . ?
C3_101 C4_101 H4AB_101 110.9 . . ?
H4A_101 C4_101 H4AB_101 108.9 . . ?
C4_102 O1_102 C1_102 106.6(17) . . ?
C4_102 O1_102 Be1_6 116(2) . . ?
C1_102 O1_102 Be1_6 130(3) . . ?
O1_102 C1_102 C2_102 103.7(16) . . ?
O1_102 C1_102 H1A_102 111.0 . . ?
C2_102 C1_102 H1A_102 111.0 . . ?
O1_102 C1_102 H1AB_102 111.0 . . ?
C2_102 C1_102 H1AB_102 111.0 . . ?
H1A_102 C1_102 H1AB_102 109.0 . . ?
C1_102 C2_102 C3_102 102.5(12) . . ?
C1_102 C2_102 H2A_102 111.3 . . ?
C3_102 C2_102 H2A_102 111.3 . . ?
C1_102 C2_102 H2AB_102 111.3 . . ?
C3_102 C2_102 H2AB_102 111.3 . . ?
H2A_102 C2_102 H2AB_102 109.2 . . ?
C4_102 C3_102 C2_102 109.2(12) . . ?
C4_102 C3_102 H3A_102 109.8 . . ?
C2_102 C3_102 H3A_102 109.8 . . ?
C4_102 C3_102 H3AB_102 109.8 . . ?
C2_102 C3_102 H3AB_102 109.8 . . ?
H3A_102 C3_102 H3AB_102 108.3 . . ?
O1_102 C4_102 C3_102 103.2(14) . . ?
O1_102 C4_102 H4A_102 111.1 . . ?
C3_102 C4_102 H4A_102 111.1 . . ?
O1_102 C4_102 H4AB_102 111.1 . . ?
C3_102 C4_102 H4AB_102 111.1 . . ?
H4A_102 C4_102 H4AB_102 109.1 . . ?
O1_112 Be1_110 O1_142 104.9(11) . . ?
O1_111 Be1_110 O1_151 107.1(9) . . ?
O1_112 Be1_110 O1_152 96.3(7) . . ?
O1_142 Be1_110 O1_152 95.7(15) . . ?
O1_111 Be1_110 O1_141 103.2(2) . . ?
O1_151 Be1_110 O1_141 101.2(12) . . ?
O1_112 Be1_110 C1_120 122.4(5) . . ?
O1_142 Be1_110 C1_120 118.7(12) . . ?
O1_111 Be1_110 C1_120 113.25(14) . . ?
O1_151 Be1_110 C1_120 114.6(7) . . ?
O1_152 Be1_110 C1_120 113.6(4) . . ?
O1_141 Be1_110 C1_120 116.1(2) . . ?
C1_111 O1_111 Be1_110 147.9(3) . . ?
O1_111 C1_111 P1_111 177.7(4) . . ?
C1_112 O1_112 Be1_110 162(2) . . ?
O1_112 C1_112 P1_112 174.4(17) . . ?
N1_120 C1_120 C2_120 104.71(11) . . ?
N1_120 C1_120 Be1_110 109.90(11) . . ?
C2_120 C1_120 Be1_110 118.33(12) . . ?
N1_120 C1_120 H1_120 107.8 . . ?
C2_120 C1_120 H1_120 107.8 . . ?
Be1_110 C1_120 H1_120 107.8 . . ?
C1_130 N1_120 C4_120 123.19(11) . . ?
C1_130 N1_120 C1_120 117.38(11) . . ?
C4_120 N1_120 C1_120 112.14(10) . . ?
C6_120 C2_120 C5_120 106.93(13) . . ?
C6_120 C2_120 C3_120 110.29(13) . . ?
C5_120 C2_120 C3_120 110.64(12) . . ?
C6_120 C2_120 C1_120 111.01(12) . . ?
C5_120 C2_120 C1_120 113.65(12) . . ?
C3_120 C2_120 C1_120 104.35(11) . . ?
C4_120 C3_120 C2_120 107.17(12) . . ?
C4_120 C3_120 H3A_120 110.3 . . ?
C2_120 C3_120 H3A_120 110.3 . . ?
C4_120 C3_120 H3AB_120 110.3 . . ?
C2_120 C3_120 H3AB_120 110.3 . . ?
H3A_120 C3_120 H3AB_120 108.5 . . ?
N1_120 C4_120 C8_120 113.26(12) . . ?
N1_120 C4_120 C3_120 102.95(11) . . ?
C8_120 C4_120 C3_120 111.22(13) . . ?
N1_120 C4_120 C7_120 110.68(12) . . ?
C8_120 C4_120 C7_120 107.64(12) . . ?
C3_120 C4_120 C7_120 111.12(12) . . ?
C2_120 C5_120 H5A_120 109.5 . . ?
C2_120 C5_120 H5B_120 109.5 . . ?
H5A_120 C5_120 H5B_120 109.5 . . ?
C2_120 C5_120 H5C_120 109.5 . . ?
H5A_120 C5_120 H5C_120 109.5 . . ?
H5B_120 C5_120 H5C_120 109.5 . . ?
C2_120 C6_120 H6A_120 109.5 . . ?
C2_120 C6_120 H6B_120 109.5 . . ?
H6A_120 C6_120 H6B_120 109.5 . . ?
C2_120 C6_120 H6C_120 109.5 . . ?
H6A_120 C6_120 H6C_120 109.5 . . ?
H6B_120 C6_120 H6C_120 109.5 . . ?
C4_120 C7_120 H7A_120 109.5 . . ?
C4_120 C7_120 H7B_120 109.5 . . ?
H7A_120 C7_120 H7B_120 109.5 . . ?
C4_120 C7_120 H7C_120 109.5 . . ?
H7A_120 C7_120 H7C_120 109.5 . . ?
H7B_120 C7_120 H7C_120 109.5 . . ?
C4_120 C8_120 H8A_120 109.5 . . ?
C4_120 C8_120 H8B_120 109.5 . . ?
H8A_120 C8_120 H8B_120 109.5 . . ?
C4_120 C8_120 H8C_120 109.5 . . ?
H8A_120 C8_120 H8C_120 109.5 . . ?
H8B_120 C8_120 H8C_120 109.5 . . ?
C6_130 C1_130 C2_130 118.61(13) . . ?
C6_130 C1_130 N1_120 118.68(13) . . ?
C2_130 C1_130 N1_120 122.59(13) . . ?
C3_130 C2_130 C1_130 119.30(14) . . ?
C3_130 C2_130 C7_130 117.26(14) . . ?
C1_130 C2_130 C7_130 123.43(13) . . ?
C4_130 C3_130 C2_130 121.51(16) . . ?
C4_130 C3_130 H3_130 119.2 . . ?
C2_130 C3_130 H3_130 119.2 . . ?
C5_130 C4_130 C3_130 119.35(15) . . ?
C5_130 C4_130 H4_130 120.3 . . ?
C3_130 C4_130 H4_130 120.3 . . ?
C4_130 C5_130 C6_130 121.51(15) . . ?
C4_130 C5_130 H5_130 119.2 . . ?
C6_130 C5_130 H5_130 119.2 . . ?
C5_130 C6_130 C1_130 119.64(15) . . ?
C5_130 C6_130 C10_130 118.11(14) . . ?
C1_130 C6_130 C10_130 122.25(13) . . ?
C2_130 C7_130 C8_130 111.69(13) . . ?
C2_130 C7_130 C9_130 111.87(13) . . ?
C8_130 C7_130 C9_130 108.70(13) . . ?
C2_130 C7_130 H7_130 108.2 . . ?
C8_130 C7_130 H7_130 108.2 . . ?
C9_130 C7_130 H7_130 108.2 . . ?
C7_130 C8_130 H8A_130 109.5 . . ?
C7_130 C8_130 H8B_130 109.5 . . ?
H8A_130 C8_130 H8B_130 109.5 . . ?
C7_130 C8_130 H8C_130 109.5 . . ?
H8A_130 C8_130 H8C_130 109.5 . . ?
H8B_130 C8_130 H8C_130 109.5 . . ?
C7_130 C9_130 H9A_130 109.5 . . ?
C7_130 C9_130 H9B_130 109.5 . . ?
H9A_130 C9_130 H9B_130 109.5 . . ?
C7_130 C9_130 H9C_130 109.5 . . ?
H9A_130 C9_130 H9C_130 109.5 . . ?
H9B_130 C9_130 H9C_130 109.5 . . ?
C6_130 C10_130 C11_130 113.07(14) . . ?
C6_130 C10_130 C12_130 110.29(14) . . ?
C11_130 C10_130 C12_130 109.03(14) . . ?
C6_130 C10_130 H10_130 108.1 . . ?
C11_130 C10_130 H10_130 108.1 . . ?
C12_130 C10_130 H10_130 108.1 . . ?
C10_130 C11_130 H11A_130 109.5 . . ?
C10_130 C11_130 H11B_130 109.5 . . ?
H11A_130 C11_130 H11B_130 109.5 . . ?
C10_130 C11_130 H11C_130 109.5 . . ?
H11A_130 C11_130 H11C_130 109.5 . . ?
H11B_130 C11_130 H11C_130 109.5 . . ?
C10_130 C12_130 H12A_130 109.5 . . ?
C10_130 C12_130 H12B_130 109.5 . . ?
H12A_130 C12_130 H12B_130 109.5 . . ?
C10_130 C12_130 H12C_130 109.5 . . ?
H12A_130 C12_130 H12C_130 109.5 . . ?
H12B_130 C12_130 H12C_130 109.5 . . ?
C4_141 O1_141 C1_141 110.5(3) . . ?
C4_141 O1_141 Be1_110 123.0(3) . . ?
C1_141 O1_141 Be1_110 126.3(3) . . ?
O1_141 C1_141 C2_141 104.1(2) . . ?
O1_141 C1_141 H1A_141 110.9 . . ?
C2_141 C1_141 H1A_141 110.9 . . ?
O1_141 C1_141 H1AB_141 110.9 . . ?
C2_141 C1_141 H1AB_141 110.9 . . ?
H1A_141 C1_141 H1AB_141 108.9 . . ?
C1_141 C2_141 C3_141 103.3(2) . . ?
C1_141 C2_141 H2A_141 111.1 . . ?
C3_141 C2_141 H2A_141 111.1 . . ?
C1_141 C2_141 H2AB_141 111.1 . . ?
C3_141 C2_141 H2AB_141 111.1 . . ?
H2A_141 C2_141 H2AB_141 109.1 . . ?
C2_141 C3_141 C4_141 102.9(3) . . ?
C2_141 C3_141 H3A_141 111.2 . . ?
C4_141 C3_141 H3A_141 111.2 . . ?
C2_141 C3_141 H3AB_141 111.2 . . ?
C4_141 C3_141 H3AB_141 111.2 . . ?
H3A_141 C3_141 H3AB_141 109.1 . . ?
O1_141 C4_141 C3_141 105.0(3) . . ?
O1_141 C4_141 H4A_141 110.8 . . ?
C3_141 C4_141 H4A_141 110.7 . . ?
O1_141 C4_141 H4AB_141 110.7 . . ?
C3_141 C4_141 H4AB_141 110.8 . . ?
H4A_141 C4_141 H4AB_141 108.8 . . ?
C1_142 O1_142 C4_142 108.2(13) . . ?
C1_142 O1_142 Be1_110 128.8(17) . . ?
C4_142 O1_142 Be1_110 122.8(17) . . ?
O1_142 C1_142 C2_142 105.7(12) . . ?
O1_142 C1_142 H1A_142 110.6 . . ?
C2_142 C1_142 H1A_142 110.6 . . ?
O1_142 C1_142 H1AB_142 110.6 . . ?
C2_142 C1_142 H1AB_142 110.6 . . ?
H1A_142 C1_142 H1AB_142 108.7 . . ?
C1_142 C2_142 C3_142 100.5(10) . . ?
C1_142 C2_142 H2A_142 111.7 . . ?
C3_142 C2_142 H2A_142 111.7 . . ?
C1_142 C2_142 H2AB_142 111.7 . . ?
C3_142 C2_142 H2AB_142 111.7 . . ?
H2A_142 C2_142 H2AB_142 109.4 . . ?
C2_142 C3_142 C4_142 99.2(12) . . ?
C2_142 C3_142 H3A_142 111.9 . . ?
C4_142 C3_142 H3A_142 111.9 . . ?
C2_142 C3_142 H3AB_142 111.9 . . ?
C4_142 C3_142 H3AB_142 111.9 . . ?
H3A_142 C3_142 H3AB_142 109.6 . . ?
O1_142 C4_142 C3_142 101.2(12) . . ?
O1_142 C4_142 H4A_142 111.5 . . ?
C3_142 C4_142 H4A_142 111.5 . . ?
O1_142 C4_142 H4AB_142 111.5 . . ?
C3_142 C4_142 H4AB_142 111.5 . . ?
H4A_142 C4_142 H4AB_142 109.3 . . ?
C4_151 O1_151 C1_151 107.2(10) . . ?
C4_151 O1_151 Be1_110 129.6(14) . . ?
C1_151 O1_151 Be1_110 116.9(13) . . ?
O1_151 C1_151 C2_151 103.5(9) . . ?
O1_151 C1_151 H1A_151 111.1 . . ?
C2_151 C1_151 H1A_151 111.1 . . ?
O1_151 C1_151 H1AB_151 111.1 . . ?
C2_151 C1_151 H1AB_151 111.1 . . ?
H1A_151 C1_151 H1AB_151 109.0 . . ?
C1_151 C2_151 C3_151 107.6(8) . . ?
C1_151 C2_151 H2A_151 110.2 . . ?
C3_151 C2_151 H2A_151 110.2 . . ?
C1_151 C2_151 H2AB_151 110.2 . . ?
C3_151 C2_151 H2AB_151 110.2 . . ?
H2A_151 C2_151 H2AB_151 108.5 . . ?
C4_151 C3_151 C2_151 103.2(7) . . ?
C4_151 C3_151 H3A_151 111.1 . . ?
C2_151 C3_151 H3A_151 111.1 . . ?
C4_151 C3_151 H3AB_151 111.1 . . ?
C2_151 C3_151 H3AB_151 111.1 . . ?
H3A_151 C3_151 H3AB_151 109.1 . . ?
O1_151 C4_151 C3_151 104.8(11) . . ?
O1_151 C4_151 H4A_151 110.8 . . ?
C3_151 C4_151 H4A_151 110.8 . . ?
O1_151 C4_151 H4AB_151 110.8 . . ?
C3_151 C4_151 H4AB_151 110.8 . . ?
H4A_151 C4_151 H4AB_151 108.9 . . ?
C4_152 O1_152 C1_152 109.2(6) . . ?
C4_152 O1_152 Be1_110 125.4(8) . . ?
C1_152 O1_152 Be1_110 122.5(8) . . ?
O1_152 C1_152 C2_152 104.9(5) . . ?
O1_152 C1_152 H1A_152 110.8 . . ?
C2_152 C1_152 H1A_152 110.8 . . ?
O1_152 C1_152 H1AB_152 110.8 . . ?
C2_152 C1_152 H1AB_152 110.8 . . ?
H1A_152 C1_152 H1AB_152 108.8 . . ?
C1_152 C2_152 C3_152 101.1(5) . . ?
C1_152 C2_152 H2A_152 111.6 . . ?
C3_152 C2_152 H2A_152 111.6 . . ?
C1_152 C2_152 H2AB_152 111.6 . . ?
C3_152 C2_152 H2AB_152 111.6 . . ?
H2A_152 C2_152 H2AB_152 109.4 . . ?
C2_152 C3_152 C4_152 104.0(5) . . ?
C2_152 C3_152 H3A_152 111.0 . . ?
C4_152 C3_152 H3A_152 111.0 . . ?
C2_152 C3_152 H3AB_152 111.0 . . ?
C4_152 C3_152 H3AB_152 111.0 . . ?
H3A_152 C3_152 H3AB_152 109.0 . . ?
O1_152 C4_152 C3_152 104.8(5) . . ?
O1_152 C4_152 H4A_152 110.8 . . ?
C3_152 C4_152 H4A_152 110.8 . . ?
O1_152 C4_152 H4AB_152 110.8 . . ?
C3_152 C4_152 H4AB_152 110.8 . . ?
H4A_152 C4_152 H4AB_152 108.9 . . ?

loop_
_geom_bond_atom_site_label_1
_geom_bond_atom_site_label_2
_geom_bond_distance
_geom_bond_site_symmetry_2
_geom_bond_publ_flag
Be1 O1_11 1.457(17) . ?
Be1 O1_12 1.617(2) . ?
Be1 O1_13 1.687(9) . ?
Be1 O1_51 1.702(12) . ?
Be1 O1_4 1.706(2) . ?
Be1 O1_52 1.753(13) . ?
Be1 C1_2 1.770(2) . ?
O1_11 C1_11 1.219(2) . ?
C1_11 P1_11 1.5830(19) . ?
O1_12 C1_12 1.219(2) . ?
C1_12 P1_12 1.5825(18) . ?
O1_13 C1_13 1.219(2) . ?
C1_13 P1_13 1.5830(18) . ?
N1_2 C1_3 1.4246(18) . ?
N1_2 C4_2 1.4923(18) . ?
N1_2 C1_2 1.5162(17) . ?
C1_2 C2_2 1.561(2) . ?
C1_2 H3_2 0.972(18) . ?
C2_2 C5_2 1.520(2) . ?
C2_2 C3_2 1.544(2) . ?
C2_2 C6_2 1.546(3) . ?
C3_2 C4_2 1.527(2) . ?
C3_2 H3A_2 0.9900 . ?
C3_2 H3AB_2 0.9900 . ?
C4_2 C8_2 1.531(2) . ?
C4_2 C7_2 1.540(2) . ?
C5_2 H5A_2 0.9800 . ?
C5_2 H5B_2 0.9800 . ?
C5_2 H5C_2 0.9800 . ?
C6_2 H6A_2 0.9800 . ?
C6_2 H6B_2 0.9800 . ?
C6_2 H6C_2 0.9800 . ?
C7_2 H7A_2 0.9800 . ?
C7_2 H7B_2 0.9800 . ?
C7_2 H7C_2 0.9800 . ?
C8_2 H8A_2 0.9800 . ?
C8_2 H8B_2 0.9800 . ?
C8_2 H8C_2 0.9800 . ?
C1_3 C2_3 1.416(2) . ?
C1_3 C6_3 1.422(2) . ?
C2_3 C3_3 1.396(2) . ?
C2_3 C7_3 1.522(2) . ?
C3_3 C4_3 1.382(2) . ?
C3_3 H3_3 0.9500 . ?
C4_3 C5_3 1.382(2) . ?
C4_3 H4_3 0.9500 . ?
C5_3 C6_3 1.397(2) . ?
C5_3 H5_3 0.9500 . ?
C6_3 C10_3 1.5238(19) . ?
C7_3 C9_3 1.530(2) . ?
C7_3 C8_3 1.533(2) . ?
C7_3 H7_3 1.0000 . ?
C8_3 H8A_3 0.9800 . ?
C8_3 H8B_3 0.9800 . ?
C8_3 H8C_3 0.9800 . ?
C9_3 H9A_3 0.9800 . ?
C9_3 H9B_3 0.9800 . ?
C9_3 H9C_3 0.9800 . ?
C10_3 C11_3 1.534(2) . ?
C10_3 C12_3 1.536(2) . ?
C10_3 H10_3 1.0000 . ?
C11_3 H11A_3 0.9800 . ?
C11_3 H11B_3 0.9800 . ?
C11_3 H11C_3 0.9800 . ?
C12_3 H12A_3 0.9800 . ?
C12_3 H12B_3 0.9800 . ?
C12_3 H12C_3 0.9800 . ?
O1_4 C1_4 1.4615(19) . ?
O1_4 C4_4 1.4659(19) . ?
C1_4 C2_4 1.505(2) . ?
C1_4 H1A_4 0.9900 . ?
C1_4 H1AB_4 0.9900 . ?
C2_4 C3_4 1.515(3) . ?
C2_4 H2A_4 0.9900 . ?
C2_4 H2AB_4 0.9900 . ?
C3_4 C4_4 1.504(3) . ?
C3_4 H3A_4 0.9900 . ?
C3_4 H3AB_4 0.9900 . ?
C4_4 H4A_4 0.9900 . ?
C4_4 H4AB_4 0.9900 . ?
O1_51 C4_51 1.452(10) . ?
O1_51 C1_51 1.461(10) . ?
C1_51 C2_51 1.507(9) . ?
C1_51 H1A_51 0.9900 . ?
C1_51 H1AB_51 0.9900 . ?
C2_51 C3_51 1.545(6) . ?
C2_51 H2A_51 0.9900 . ?
C2_51 H2AB_51 0.9900 . ?
C3_51 C4_51 1.513(8) . ?
C3_51 H3A_51 0.9900 . ?
C3_51 H3AB_51 0.9900 . ?
C4_51 H4A_51 0.9900 . ?
C4_51 H4AB_51 0.9900 . ?
O1_52 C4_52 1.466(10) . ?
O1_52 C1_52 1.467(10) . ?
C1_52 C2_52 1.498(8) . ?
C1_52 H1A_52 0.9900 . ?
C1_52 H1AB_52 0.9900 . ?
C2_52 C3_52 1.219(6) . ?
C2_52 H2A_52 0.9900 . ?
C2_52 H2AB_52 0.9900 . ?
C3_52 C4_52 1.513(9) . ?
C3_52 H3A_52 0.9900 . ?
C3_52 H3AB_52 0.9900 . ?
C4_52 H4A_52 0.9900 . ?
C4_52 H4AB_52 0.9900 . ?
Be1_6 O1_61 1.626(2) . ?
Be1_6 O1_102 1.66(2) . ?
Be1_6 O1_9 1.713(2) . ?
Be1_6 O1_101 1.725(5) . ?
Be1_6 C1_7 1.776(2) . ?
O1_61 C1_61 1.224(2) . ?
C1_61 P1_61 1.5841(17) . ?
N1_7 C1_8 1.4278(17) . ?
N1_7 C4_7 1.4836(17) . ?
N1_7 C1_7 1.5151(17) . ?
C1_7 C2_7 1.5679(19) . ?
C1_7 H1_7 1.0000 . ?
C2_7 C6_7 1.534(2) . ?
C2_7 C5_7 1.536(2) . ?
C2_7 C3_7 1.544(2) . ?
C3_7 C4_7 1.5380(19) . ?
C3_7 H3A_7 0.9900 . ?
C3_7 H3AB_7 0.9900 . ?
C4_7 C8_7 1.528(2) . ?
C4_7 C7_7 1.539(2) . ?
C5_7 H5A_7 0.9800 . ?
C5_7 H5B_7 0.9800 . ?
C5_7 H5C_7 0.9800 . ?
C6_7 H6A_7 0.9800 . ?
C6_7 H6B_7 0.9800 . ?
C6_7 H6C_7 0.9800 . ?
C7_7 H7A_7 0.9800 . ?
C7_7 H7B_7 0.9800 . ?
C7_7 H7C_7 0.9800 . ?
C8_7 H8A_7 0.9800 . ?
C8_7 H8B_7 0.9800 . ?
C8_7 H8C_7 0.9800 . ?
C1_8 C2_8 1.4187(19) . ?
C1_8 C6_8 1.421(2) . ?
C2_8 C3_8 1.398(2) . ?
C2_8 C7_8 1.517(2) . ?
C3_8 C4_8 1.384(2) . ?
C3_8 H3_8 0.9500 . ?
C4_8 C5_8 1.382(2) . ?
C4_8 H4_8 0.9500 . ?
C5_8 C6_8 1.395(2) . ?
C5_8 H5_8 0.9500 . ?
C6_8 C10_8 1.523(2) . ?
C7_8 C8_8 1.531(2) . ?
C7_8 C9_8 1.531(2) . ?
C7_8 H7_8 1.0000 . ?
C8_8 H8A_8 0.9800 . ?
C8_8 H8B_8 0.9800 . ?
C8_8 H8C_8 0.9800 . ?
C9_8 H9A_8 0.9800 . ?
C9_8 H9B_8 0.9800 . ?
C9_8 H9C_8 0.9800 . ?
C10_8 C12_8 1.535(2) . ?
C10_8 C11_8 1.536(2) . ?
C10_8 H10_8 1.0000 . ?
C11_8 H11A_8 0.9800 . ?
C11_8 H11B_8 0.9800 . ?
C11_8 H11C_8 0.9800 . ?
C12_8 H12A_8 0.9800 . ?
C12_8 H12B_8 0.9800 . ?
C12_8 H12C_8 0.9800 . ?
O1_9 C1_9 1.4603(18) . ?
O1_9 C4_9 1.4639(17) . ?
C1_9 C2_9 1.507(2) . ?
C1_9 H1A_9 0.9900 . ?
C1_9 H1AB_9 0.9900 . ?
C2_9 C3_9 1.520(2) . ?
C2_9 H2A_9 0.9900 . ?
C2_9 H2AB_9 0.9900 . ?
C3_9 C4_9 1.513(2) . ?
C3_9 H3A_9 0.9900 . ?
C3_9 H3AB_9 0.9900 . ?
C4_9 H4A_9 0.9900 . ?
C4_9 H4AB_9 0.9900 . ?
O1_101 C4_101 1.462(3) . ?
O1_101 C1_101 1.467(4) . ?
C1_101 C2_101 1.521(5) . ?
C1_101 H1A_101 0.9900 . ?
C1_101 H1AB_101 0.9900 . ?
C2_101 C3_101 1.528(4) . ?
C2_101 H2A_101 0.9900 . ?
C2_101 H2AB_101 0.9900 . ?
C3_101 C4_101 1.511(4) . ?
C3_101 H3A_101 0.9900 . ?
C3_101 H3AB_101 0.9900 . ?
C4_101 H4A_101 0.9900 . ?
C4_101 H4AB_101 0.9900 . ?
O1_102 C4_102 1.467(15) . ?
O1_102 C1_102 1.475(14) . ?
C1_102 C2_102 1.507(14) . ?
C1_102 H1A_102 0.9900 . ?
C1_102 H1AB_102 0.9900 . ?
C2_102 C3_102 1.522(13) . ?
C2_102 H2A_102 0.9900 . ?
C2_102 H2AB_102 0.9900 . ?
C3_102 C4_102 1.489(13) . ?
C3_102 H3A_102 0.9900 . ?
C3_102 H3AB_102 0.9900 . ?
C4_102 H4A_102 0.9900 . ?
C4_102 H4AB_102 0.9900 . ?
Be1_110 O1_112 1.463(8) . ?
Be1_110 O1_142 1.629(18) . ?
Be1_110 O1_111 1.645(3) . ?
Be1_110 O1_151 1.661(16) . ?
Be1_110 O1_152 1.735(10) . ?
Be1_110 O1_141 1.741(4) . ?
Be1_110 C1_120 1.778(2) . ?
O1_111 C1_111 1.219(2) . ?
C1_111 P1_111 1.5832(18) . ?
O1_112 C1_112 1.219(2) . ?
C1_112 P1_112 1.583(2) . ?
C1_120 N1_120 1.5157(17) . ?
C1_120 C2_120 1.5651(19) . ?
C1_120 H1_120 1.0000 . ?
N1_120 C1_130 1.4264(17) . ?
N1_120 C4_120 1.4848(18) . ?
C2_120 C6_120 1.532(2) . ?
C2_120 C5_120 1.535(2) . ?
C2_120 C3_120 1.544(2) . ?
C3_120 C4_120 1.536(2) . ?
C3_120 H3A_120 0.9900 . ?
C3_120 H3AB_120 0.9900 . ?
C4_120 C8_120 1.530(2) . ?
C4_120 C7_120 1.538(2) . ?
C5_120 H5A_120 0.9800 . ?
C5_120 H5B_120 0.9800 . ?
C5_120 H5C_120 0.9800 . ?
C6_120 H6A_120 0.9800 . ?
C6_120 H6B_120 0.9800 . ?
C6_120 H6C_120 0.9800 . ?
C7_120 H7A_120 0.9800 . ?
C7_120 H7B_120 0.9800 . ?
C7_120 H7C_120 0.9800 . ?
C8_120 H8A_120 0.9800 . ?
C8_120 H8B_120 0.9800 . ?
C8_120 H8C_120 0.9800 . ?
C1_130 C6_130 1.417(2) . ?
C1_130 C2_130 1.421(2) . ?
C2_130 C3_130 1.398(2) . ?
C2_130 C7_130 1.519(2) . ?
C3_130 C4_130 1.383(2) . ?
C3_130 H3_130 0.9500 . ?
C4_130 C5_130 1.376(3) . ?
C4_130 H4_130 0.9500 . ?
C5_130 C6_130 1.395(2) . ?
C5_130 H5_130 0.9500 . ?
C6_130 C10_130 1.519(2) . ?
C7_130 C8_130 1.534(2) . ?
C7_130 C9_130 1.539(2) . ?
C7_130 H7_130 1.0000 . ?
C8_130 H8A_130 0.9800 . ?
C8_130 H8B_130 0.9800 . ?
C8_130 H8C_130 0.9800 . ?
C9_130 H9A_130 0.9800 . ?
C9_130 H9B_130 0.9800 . ?
C9_130 H9C_130 0.9800 . ?
C10_130 C11_130 1.530(2) . ?
C10_130 C12_130 1.534(2) . ?
C10_130 H10_130 1.0000 . ?
C11_130 H11A_130 0.9800 . ?
C11_130 H11B_130 0.9800 . ?
C11_130 H11C_130 0.9800 . ?
C12_130 H12A_130 0.9800 . ?
C12_130 H12B_130 0.9800 . ?
C12_130 H12C_130 0.9800 . ?
O1_141 C4_141 1.456(3) . ?
O1_141 C1_141 1.461(3) . ?
C1_141 C2_141 1.508(4) . ?
C1_141 H1A_141 0.9900 . ?
C1_141 H1AB_141 0.9900 . ?
C2_141 C3_141 1.514(3) . ?
C2_141 H2A_141 0.9900 . ?
C2_141 H2AB_141 0.9900 . ?
C3_141 C4_141 1.518(5) . ?
C3_141 H3A_141 0.9900 . ?
C3_141 H3AB_141 0.9900 . ?
C4_141 H4A_141 0.9900 . ?
C4_141 H4AB_141 0.9900 . ?
O1_142 C1_142 1.460(14) . ?
O1_142 C4_142 1.471(14) . ?
C1_142 C2_142 1.511(13) . ?
C1_142 H1A_142 0.9900 . ?
C1_142 H1AB_142 0.9900 . ?
C2_142 C3_142 1.516(11) . ?
C2_142 H2A_142 0.9900 . ?
C2_142 H2AB_142 0.9900 . ?
C3_142 C4_142 1.545(13) . ?
C3_142 H3A_142 0.9900 . ?
C3_142 H3AB_142 0.9900 . ?
C4_142 H4A_142 0.9900 . ?
C4_142 H4AB_142 0.9900 . ?
O1_151 C4_151 1.463(12) . ?
O1_151 C1_151 1.472(12) . ?
C1_151 C2_151 1.512(10) . ?
C1_151 H1A_151 0.9900 . ?
C1_151 H1AB_151 0.9900 . ?
C2_151 C3_151 1.552(9) . ?
C2_151 H2A_151 0.9900 . ?
C2_151 H2AB_151 0.9900 . ?
C3_151 C4_151 1.513(11) . ?
C3_151 H3A_151 0.9900 . ?
C3_151 H3AB_151 0.9900 . ?
C4_151 H4A_151 0.9900 . ?
C4_151 H4AB_151 0.9900 . ?
O1_152 C4_152 1.461(7) . ?
O1_152 C1_152 1.463(7) . ?
C1_152 C2_152 1.506(6) . ?
C1_152 H1A_152 0.9900 . ?
C1_152 H1AB_152 0.9900 . ?
C2_152 C3_152 1.519(6) . ?
C2_152 H2A_152 0.9900 . ?
C2_152 H2AB_152 0.9900 . ?
C3_152 C4_152 1.533(7) . ?
C3_152 H3A_152 0.9900 . ?
C3_152 H3AB_152 0.9900 . ?
C4_152 H4A_152 0.9900 . ?
C4_152 H4AB_152 0.9900 . ?

loop_
_geom_torsion_atom_site_label_1
_geom_torsion_atom_site_label_2
_geom_torsion_atom_site_label_3
_geom_torsion_atom_site_label_4
_geom_torsion
_geom_torsion_site_symmetry_1
_geom_torsion_site_symmetry_2
_geom_torsion_site_symmetry_3
_geom_torsion_site_symmetry_4
_geom_torsion_publ_flag
O1_51 Be1 O1_11 C1_11 66(9) . . . . ?
O1_4 Be1 O1_11 C1_11 170(8) . . . . ?
C1_2 Be1 O1_11 C1_11 -67(8) . . . . ?
O1_4 Be1 O1_12 C1_12 -104.8(5) . . . . ?
O1_52 Be1 O1_12 C1_12 153.1(13) . . . . ?
C1_2 Be1 O1_12 C1_12 27.7(6) . . . . ?
O1_4 Be1 O1_13 C1_13 7(4) . . . . ?
C1_2 Be1 O1_13 C1_13 137(4) . . . . ?
C1_3 N1_2 C1_2 C2_2 154.27(13) . . . . ?
C4_2 N1_2 C1_2 C2_2 5.68(16) . . . . ?
C1_3 N1_2 C1_2 Be1 -78.40(16) . . . . ?
C4_2 N1_2 C1_2 Be1 133.00(13) . . . . ?
O1_11 Be1 C1_2 N1_2 -43.1(14) . . . . ?
O1_12 Be1 C1_2 N1_2 -57.3(2) . . . . ?
O1_13 Be1 C1_2 N1_2 -61.7(4) . . . . ?
O1_51 Be1 C1_2 N1_2 -176.2(8) . . . . ?
O1_4 Be1 C1_2 N1_2 69.25(16) . . . . ?
O1_52 Be1 C1_2 N1_2 -176.6(8) . . . . ?
O1_11 Be1 C1_2 C2_2 77.5(14) . . . . ?
O1_12 Be1 C1_2 C2_2 63.4(2) . . . . ?
O1_13 Be1 C1_2 C2_2 59.0(4) . . . . ?
O1_51 Be1 C1_2 C2_2 -55.6(9) . . . . ?
O1_4 Be1 C1_2 C2_2 -170.12(13) . . . . ?
O1_52 Be1 C1_2 C2_2 -56.0(8) . . . . ?
N1_2 C1_2 C2_2 C5_2 -139.97(14) . . . . ?
Be1 C1_2 C2_2 C5_2 94.21(17) . . . . ?
N1_2 C1_2 C2_2 C3_2 -22.32(16) . . . . ?
Be1 C1_2 C2_2 C3_2 -148.13(14) . . . . ?
N1_2 C1_2 C2_2 C6_2 98.51(15) . . . . ?
Be1 C1_2 C2_2 C6_2 -27.30(19) . . . . ?
C5_2 C2_2 C3_2 C4_2 151.02(15) . . . . ?
C6_2 C2_2 C3_2 C4_2 -89.99(16) . . . . ?
C1_2 C2_2 C3_2 C4_2 31.87(17) . . . . ?
C1_3 N1_2 C4_2 C3_2 -133.54(14) . . . . ?
C1_2 N1_2 C4_2 C3_2 13.56(16) . . . . ?
C1_3 N1_2 C4_2 C8_2 -12.28(19) . . . . ?
C1_2 N1_2 C4_2 C8_2 134.82(13) . . . . ?
C1_3 N1_2 C4_2 C7_2 108.06(15) . . . . ?
C1_2 N1_2 C4_2 C7_2 -104.84(14) . . . . ?
C2_2 C3_2 C4_2 N1_2 -27.97(16) . . . . ?
C2_2 C3_2 C4_2 C8_2 -150.85(14) . . . . ?
C2_2 C3_2 C4_2 C7_2 89.60(16) . . . . ?
C4_2 N1_2 C1_3 C2_3 -99.57(16) . . . . ?
C1_2 N1_2 C1_3 C2_3 114.78(14) . . . . ?
C4_2 N1_2 C1_3 C6_3 83.69(17) . . . . ?
C1_2 N1_2 C1_3 C6_3 -61.96(18) . . . . ?
C6_3 C1_3 C2_3 C3_3 -0.2(2) . . . . ?
N1_2 C1_3 C2_3 C3_3 -177.04(13) . . . . ?
C6_3 C1_3 C2_3 C7_3 178.18(13) . . . . ?
N1_2 C1_3 C2_3 C7_3 1.3(2) . . . . ?
C1_3 C2_3 C3_3 C4_3 1.8(2) . . . . ?
C7_3 C2_3 C3_3 C4_3 -176.60(14) . . . . ?
C2_3 C3_3 C4_3 C5_3 -1.5(2) . . . . ?
C3_3 C4_3 C5_3 C6_3 -0.4(2) . . . . ?
C4_3 C5_3 C6_3 C1_3 2.0(2) . . . . ?
C4_3 C5_3 C6_3 C10_3 -178.15(14) . . . . ?
C2_3 C1_3 C6_3 C5_3 -1.7(2) . . . . ?
N1_2 C1_3 C6_3 C5_3 175.05(13) . . . . ?
C2_3 C1_3 C6_3 C10_3 178.50(13) . . . . ?
N1_2 C1_3 C6_3 C10_3 -4.8(2) . . . . ?
C3_3 C2_3 C7_3 C9_3 53.49(19) . . . . ?
C1_3 C2_3 C7_3 C9_3 -124.87(16) . . . . ?
C3_3 C2_3 C7_3 C8_3 -69.96(19) . . . . ?
C1_3 C2_3 C7_3 C8_3 111.68(17) . . . . ?
C5_3 C6_3 C10_3 C11_3 53.79(18) . . . . ?
C1_3 C6_3 C10_3 C11_3 -126.38(15) . . . . ?
C5_3 C6_3 C10_3 C12_3 -68.16(17) . . . . ?
C1_3 C6_3 C10_3 C12_3 111.67(15) . . . . ?
O1_11 Be1 O1_4 C1_4 148.5(12) . . . . ?
O1_12 Be1 O1_4 C1_4 162.01(14) . . . . ?
O1_13 Be1 O1_4 C1_4 147.0(5) . . . . ?
O1_51 Be1 O1_4 C1_4 -97.7(7) . . . . ?
O1_52 Be1 O1_4 C1_4 -97.0(7) . . . . ?
C1_2 Be1 O1_4 C1_4 24.0(2) . . . . ?
O1_11 Be1 O1_4 C4_4 -52.3(12) . . . . ?
O1_12 Be1 O1_4 C4_4 -38.75(19) . . . . ?
O1_13 Be1 O1_4 C4_4 -53.7(5) . . . . ?
O1_51 Be1 O1_4 C4_4 61.6(7) . . . . ?
O1_52 Be1 O1_4 C4_4 62.2(7) . . . . ?
C1_2 Be1 O1_4 C4_4 -176.77(15) . . . . ?
C4_4 O1_4 C1_4 C2_4 -3.8(2) . . . . ?
Be1 O1_4 C1_4 C2_4 157.30(16) . . . . ?
O1_4 C1_4 C2_4 C3_4 26.5(2) . . . . ?
C1_4 C2_4 C3_4 C4_4 -38.7(2) . . . . ?
C1_4 O1_4 C4_4 C3_4 -20.7(2) . . . . ?
Be1 O1_4 C4_4 C3_4 176.39(16) . . . . ?
C2_4 C3_4 C4_4 O1_4 36.7(2) . . . . ?
O1_11 Be1 O1_51 C4_51 158(2) . . . . ?
O1_4 Be1 O1_51 C4_51 57(3) . . . . ?
C1_2 Be1 O1_51 C4_51 -67(3) . . . . ?
O1_11 Be1 O1_51 C1_51 -11(3) . . . . ?
O1_4 Be1 O1_51 C1_51 -112(3) . . . . ?
C1_2 Be1 O1_51 C1_51 124(2) . . . . ?
C4_51 O1_51 C1_51 C2_51 20(3) . . . . ?
Be1 O1_51 C1_51 C2_51 -170(2) . . . . ?
O1_51 C1_51 C2_51 C3_51 -10.9(16) . . . . ?
C1_51 C2_51 C3_51 C4_51 -0.9(9) . . . . ?
C1_51 O1_51 C4_51 C3_51 -20(3) . . . . ?
Be1 O1_51 C4_51 C3_51 169(2) . . . . ?
C2_51 C3_51 C4_51 O1_51 12.2(17) . . . . ?
O1_12 Be1 O1_52 C4_52 163(2) . . . . ?
O1_4 Be1 O1_52 C4_52 60(3) . . . . ?
C1_2 Be1 O1_52 C4_52 -63(3) . . . . ?
O1_12 Be1 O1_52 C1_52 -1(3) . . . . ?
O1_4 Be1 O1_52 C1_52 -104(3) . . . . ?
C1_2 Be1 O1_52 C1_52 133(2) . . . . ?
C4_52 O1_52 C1_52 C2_52 -5(2) . . . . ?
Be1 O1_52 C1_52 C2_52 161(2) . . . . ?
O1_52 C1_52 C2_52 C3_52 7.3(18) . . . . ?
C1_52 C2_52 C3_52 C4_52 -6.6(10) . . . . ?
C1_52 O1_52 C4_52 C3_52 2(2) . . . . ?
Be1 O1_52 C4_52 C3_52 -165(2) . . . . ?
C2_52 C3_52 C4_52 O1_52 3.1(18) . . . . ?
O1_102 Be1_6 O1_61 C1_61 -39(2) . . . . ?
O1_9 Be1_6 O1_61 C1_61 65.7(2) . . . . ?
O1_101 Be1_6 O1_61 C1_61 -39.1(5) . . . . ?
C1_7 Be1_6 O1_61 C1_61 -166.51(19) . . . . ?
C1_8 N1_7 C1_7 C2_7 -146.12(12) . . . . ?
C4_7 N1_7 C1_7 C2_7 4.79(15) . . . . ?
C1_8 N1_7 C1_7 Be1_6 85.13(15) . . . . ?
C4_7 N1_7 C1_7 Be1_6 -123.96(12) . . . . ?
O1_61 Be1_6 C1_7 N1_7 51.35(16) . . . . ?
O1_102 Be1_6 C1_7 N1_7 -73(3) . . . . ?
O1_9 Be1_6 C1_7 N1_7 173.06(11) . . . . ?
O1_101 Be1_6 C1_7 N1_7 -72.7(5) . . . . ?
O1_61 Be1_6 C1_7 C2_7 -69.45(17) . . . . ?
O1_102 Be1_6 C1_7 C2_7 166(3) . . . . ?
O1_9 Be1_6 C1_7 C2_7 52.25(18) . . . . ?
O1_101 Be1_6 C1_7 C2_7 166.5(5) . . . . ?
N1_7 C1_7 C2_7 C6_7 -107.40(13) . . . . ?
Be1_6 C1_7 C2_7 C6_7 15.96(18) . . . . ?
N1_7 C1_7 C2_7 C5_7 131.95(12) . . . . ?
Be1_6 C1_7 C2_7 C5_7 -104.70(15) . . . . ?
N1_7 C1_7 C2_7 C3_7 13.30(14) . . . . ?
Be1_6 C1_7 C2_7 C3_7 136.66(13) . . . . ?
C6_7 C2_7 C3_7 C4_7 95.83(14) . . . . ?
C5_7 C2_7 C3_7 C4_7 -146.11(12) . . . . ?
C1_7 C2_7 C3_7 C4_7 -26.45(15) . . . . ?
C1_8 N1_7 C4_7 C8_7 7.79(18) . . . . ?
C1_7 N1_7 C4_7 C8_7 -141.39(12) . . . . ?
C1_8 N1_7 C4_7 C3_7 128.39(13) . . . . ?
C1_7 N1_7 C4_7 C3_7 -20.79(14) . . . . ?
C1_8 N1_7 C4_7 C7_7 -113.38(14) . . . . ?
C1_7 N1_7 C4_7 C7_7 97.44(13) . . . . ?
C2_7 C3_7 C4_7 N1_7 28.99(14) . . . . ?
C2_7 C3_7 C4_7 C8_7 150.86(12) . . . . ?
C2_7 C3_7 C4_7 C7_7 -88.90(14) . . . . ?
C4_7 N1_7 C1_8 C2_8 98.26(16) . . . . ?
C1_7 N1_7 C1_8 C2_8 -114.17(14) . . . . ?
C4_7 N1_7 C1_8 C6_8 -86.08(17) . . . . ?
C1_7 N1_7 C1_8 C6_8 61.50(17) . . . . ?
C6_8 C1_8 C2_8 C3_8 -1.1(2) . . . . ?
N1_7 C1_8 C2_8 C3_8 174.72(13) . . . . ?
C6_8 C1_8 C2_8 C7_8 178.46(13) . . . . ?
N1_7 C1_8 C2_8 C7_8 -5.7(2) . . . . ?
C1_8 C2_8 C3_8 C4_8 -1.3(2) . . . . ?
C7_8 C2_8 C3_8 C4_8 179.13(14) . . . . ?
C2_8 C3_8 C4_8 C5_8 2.1(2) . . . . ?
C3_8 C4_8 C5_8 C6_8 -0.5(2) . . . . ?
C4_8 C5_8 C6_8 C1_8 -1.9(2) . . . . ?
C4_8 C5_8 C6_8 C10_8 177.47(13) . . . . ?
C2_8 C1_8 C6_8 C5_8 2.6(2) . . . . ?
N1_7 C1_8 C6_8 C5_8 -173.02(13) . . . . ?
C2_8 C1_8 C6_8 C10_8 -176.65(13) . . . . ?
N1_7 C1_8 C6_8 C10_8 7.7(2) . . . . ?
C3_8 C2_8 C7_8 C8_8 -50.80(18) . . . . ?
C1_8 C2_8 C7_8 C8_8 129.61(15) . . . . ?
C3_8 C2_8 C7_8 C9_8 71.85(17) . . . . ?
C1_8 C2_8 C7_8 C9_8 -107.73(15) . . . . ?
C5_8 C6_8 C10_8 C12_8 -56.00(17) . . . . ?
C1_8 C6_8 C10_8 C12_8 123.31(14) . . . . ?
C5_8 C6_8 C10_8 C11_8 66.63(16) . . . . ?
C1_8 C6_8 C10_8 C11_8 -114.06(15) . . . . ?
O1_61 Be1_6 O1_9 C1_9 -177.35(12) . . . . ?
O1_102 Be1_6 O1_9 C1_9 -66.7(16) . . . . ?
O1_101 Be1_6 O1_9 C1_9 -67.3(3) . . . . ?
C1_7 Be1_6 O1_9 C1_9 54.73(18) . . . . ?
O1_61 Be1_6 O1_9 C4_9 -2.5(2) . . . . ?
O1_102 Be1_6 O1_9 C4_9 108.1(16) . . . . ?
O1_101 Be1_6 O1_9 C4_9 107.6(3) . . . . ?
C1_7 Be1_6 O1_9 C4_9 -130.43(15) . . . . ?
C4_9 O1_9 C1_9 C2_9 17.73(17) . . . . ?
Be1_6 O1_9 C1_9 C2_9 -166.55(13) . . . . ?
O1_9 C1_9 C2_9 C3_9 -34.74(18) . . . . ?
C1_9 C2_9 C3_9 C4_9 38.89(19) . . . . ?
C1_9 O1_9 C4_9 C3_9 6.83(18) . . . . ?
Be1_6 O1_9 C4_9 C3_9 -168.46(14) . . . . ?
C2_9 C3_9 C4_9 O1_9 -28.37(18) . . . . ?
O1_61 Be1_6 O1_101 C4_101 51.5(11) . . . . ?
O1_9 Be1_6 O1_101 C4_101 -56.3(10) . . . . ?
C1_7 Be1_6 O1_101 C4_101 -179.7(8) . . . . ?
O1_61 Be1_6 O1_101 C1_101 -154.9(9) . . . . ?
O1_9 Be1_6 O1_101 C1_101 97.3(9) . . . . ?
C1_7 Be1_6 O1_101 C1_101 -26.1(12) . . . . ?
C4_101 O1_101 C1_101 C2_101 2.6(10) . . . . ?
Be1_6 O1_101 C1_101 C2_101 -154.0(8) . . . . ?
O1_101 C1_101 C2_101 C3_101 -26.0(7) . . . . ?
C1_101 C2_101 C3_101 C4_101 38.8(5) . . . . ?
C1_101 O1_101 C4_101 C3_101 22.3(9) . . . . ?
Be1_6 O1_101 C4_101 C3_101 179.3(8) . . . . ?
C2_101 C3_101 C4_101 O1_101 -37.6(7) . . . . ?
O1_61 Be1_6 O1_102 C4_102 57(5) . . . . ?
O1_9 Be1_6 O1_102 C4_102 -51(5) . . . . ?
C1_7 Be1_6 O1_102 C4_102 -175(3) . . . . ?
O1_61 Be1_6 O1_102 C1_102 -158(5) . . . . ?
O1_9 Be1_6 O1_102 C1_102 94(5) . . . . ?
C1_7 Be1_6 O1_102 C1_102 -30(6) . . . . ?
C4_102 O1_102 C1_102 C2_102 -40(5) . . . . ?
Be1_6 O1_102 C1_102 C2_102 173(5) . . . . ?
O1_102 C1_102 C2_102 C3_102 30(3) . . . . ?
C1_102 C2_102 C3_102 C4_102 -12(3) . . . . ?
C1_102 O1_102 C4_102 C3_102 32(4) . . . . ?
Be1_6 O1_102 C4_102 C3_102 -176(4) . . . . ?
C2_102 C3_102 C4_102 O1_102 -12(4) . . . . ?
O1_151 Be1_110 O1_111 C1_111 -38.4(13) . . . . ?
O1_141 Be1_110 O1_111 C1_111 67.9(8) . . . . ?
C1_120 Be1_110 O1_111 C1_111 -165.7(8) . . . . ?
O1_142 Be1_110 O1_112 C1_112 -19(5) . . . . ?
O1_152 Be1_110 O1_112 C1_112 -116(5) . . . . ?
C1_120 Be1_110 O1_112 C1_112 120(4) . . . . ?
O1_112 Be1_110 C1_120 N1_120 40.5(7) . . . . ?
O1_142 Be1_110 C1_120 N1_120 174.5(13) . . . . ?
O1_111 Be1_110 C1_120 N1_120 50.97(18) . . . . ?
O1_151 Be1_110 C1_120 N1_120 -72.3(13) . . . . ?
O1_152 Be1_110 C1_120 N1_120 -74.3(8) . . . . ?
O1_141 Be1_110 C1_120 N1_120 170.1(2) . . . . ?
O1_112 Be1_110 C1_120 C2_120 -79.6(7) . . . . ?
O1_142 Be1_110 C1_120 C2_120 54.3(14) . . . . ?
O1_111 Be1_110 C1_120 C2_120 -69.17(19) . . . . ?
O1_151 Be1_110 C1_120 C2_120 167.6(13) . . . . ?
O1_152 Be1_110 C1_120 C2_120 165.5(8) . . . . ?
O1_141 Be1_110 C1_120 C2_120 50.0(3) . . . . ?
C2_120 C1_120 N1_120 C1_130 -147.50(12) . . . . ?
Be1_110 C1_120 N1_120 C1_130 84.42(15) . . . . ?
C2_120 C1_120 N1_120 C4_120 3.68(15) . . . . ?
Be1_110 C1_120 N1_120 C4_120 -124.40(13) . . . . ?
N1_120 C1_120 C2_120 C6_120 133.41(13) . . . . ?
Be1_110 C1_120 C2_120 C6_120 -103.82(15) . . . . ?
N1_120 C1_120 C2_120 C5_120 -106.01(13) . . . . ?
Be1_110 C1_120 C2_120 C5_120 16.77(18) . . . . ?
N1_120 C1_120 C2_120 C3_120 14.61(14) . . . . ?
Be1_110 C1_120 C2_120 C3_120 137.38(13) . . . . ?
C6_120 C2_120 C3_120 C4_120 -146.88(13) . . . . ?
C5_120 C2_120 C3_120 C4_120 95.01(14) . . . . ?
C1_120 C2_120 C3_120 C4_120 -27.59(15) . . . . ?
C1_130 N1_120 C4_120 C8_120 8.67(19) . . . . ?
C1_120 N1_120 C4_120 C8_120 -140.57(13) . . . . ?
C1_130 N1_120 C4_120 C3_120 128.86(14) . . . . ?
C1_120 N1_120 C4_120 C3_120 -20.38(15) . . . . ?
C1_130 N1_120 C4_120 C7_120 -112.32(15) . . . . ?
C1_120 N1_120 C4_120 C7_120 98.44(13) . . . . ?
C2_120 C3_120 C4_120 N1_120 29.39(15) . . . . ?
C2_120 C3_120 C4_120 C8_120 150.99(12) . . . . ?
C2_120 C3_120 C4_120 C7_120 -89.12(14) . . . . ?
C4_120 N1_120 C1_130 C6_130 98.02(16) . . . . ?
C1_120 N1_120 C1_130 C6_130 -114.22(14) . . . . ?
C4_120 N1_120 C1_130 C2_130 -86.12(17) . . . . ?
C1_120 N1_120 C1_130 C2_130 61.64(18) . . . . ?
C6_130 C1_130 C2_130 C3_130 2.8(2) . . . . ?
N1_120 C1_130 C2_130 C3_130 -173.04(13) . . . . ?
C6_130 C1_130 C2_130 C7_130 -177.57(13) . . . . ?
N1_120 C1_130 C2_130 C7_130 6.6(2) . . . . ?
C1_130 C2_130 C3_130 C4_130 -1.6(2) . . . . ?
C7_130 C2_130 C3_130 C4_130 178.73(14) . . . . ?
C2_130 C3_130 C4_130 C5_130 -0.9(2) . . . . ?
C3_130 C4_130 C5_130 C6_130 2.3(2) . . . . ?
C4_130 C5_130 C6_130 C1_130 -1.1(2) . . . . ?
C4_130 C5_130 C6_130 C10_130 179.55(15) . . . . ?
C2_130 C1_130 C6_130 C5_130 -1.5(2) . . . . ?
N1_120 C1_130 C6_130 C5_130 174.52(13) . . . . ?
C2_130 C1_130 C6_130 C10_130 177.83(13) . . . . ?
N1_120 C1_130 C6_130 C10_130 -6.1(2) . . . . ?
C3_130 C2_130 C7_130 C8_130 65.39(17) . . . . ?
C1_130 C2_130 C7_130 C8_130 -114.22(15) . . . . ?
C3_130 C2_130 C7_130 C9_130 -56.71(18) . . . . ?
C1_130 C2_130 C7_130 C9_130 123.68(15) . . . . ?
C5_130 C6_130 C10_130 C11_130 -52.2(2) . . . . ?
C1_130 C6_130 C10_130 C11_130 128.44(16) . . . . ?
C5_130 C6_130 C10_130 C12_130 70.16(18) . . . . ?
C1_130 C6_130 C10_130 C12_130 -109.19(16) . . . . ?
O1_111 Be1_110 O1_141 C4_141 -176.1(5) . . . . ?
O1_151 Be1_110 O1_141 C4_141 -65.4(9) . . . . ?
C1_120 Be1_110 O1_141 C4_141 59.4(6) . . . . ?
O1_111 Be1_110 O1_141 C1_141 -0.8(6) . . . . ?
O1_151 Be1_110 O1_141 C1_141 109.9(9) . . . . ?
C1_120 Be1_110 O1_141 C1_141 -125.3(5) . . . . ?
C4_141 O1_141 C1_141 C2_141 -15.5(5) . . . . ?
Be1_110 O1_141 C1_141 C2_141 168.7(5) . . . . ?
O1_141 C1_141 C2_141 C3_141 32.9(4) . . . . ?
C1_141 C2_141 C3_141 C4_141 -37.7(3) . . . . ?
C1_141 O1_141 C4_141 C3_141 -8.2(6) . . . . ?
Be1_110 O1_141 C4_141 C3_141 167.8(5) . . . . ?
C2_141 C3_141 C4_141 O1_141 28.3(5) . . . . ?
O1_112 Be1_110 O1_142 C1_142 11(3) . . . . ?
O1_152 Be1_110 O1_142 C1_142 109(3) . . . . ?
C1_120 Be1_110 O1_142 C1_142 -130(3) . . . . ?
O1_112 Be1_110 O1_142 C4_142 -164(3) . . . . ?
O1_152 Be1_110 O1_142 C4_142 -66(3) . . . . ?
C1_120 Be1_110 O1_142 C4_142 55(3) . . . . ?
C4_142 O1_142 C1_142 C2_142 4(3) . . . . ?
Be1_110 O1_142 C1_142 C2_142 -172(3) . . . . ?
O1_142 C1_142 C2_142 C3_142 -33(2) . . . . ?
C1_142 C2_142 C3_142 C4_142 47.8(17) . . . . ?
C1_142 O1_142 C4_142 C3_142 26(3) . . . . ?
Be1_110 O1_142 C4_142 C3_142 -158(3) . . . . ?
C2_142 C3_142 C4_142 O1_142 -46(2) . . . . ?
O1_111 Be1_110 O1_151 C4_151 -156(3) . . . . ?
O1_141 Be1_110 O1_151 C4_151 96(3) . . . . ?
C1_120 Be1_110 O1_151 C4_151 -29(3) . . . . ?
O1_111 Be1_110 O1_151 C1_151 56(2) . . . . ?
O1_141 Be1_110 O1_151 C1_151 -52(2) . . . . ?
C1_120 Be1_110 O1_151 C1_151 -177.7(15) . . . . ?
C4_151 O1_151 C1_151 C2_151 33(2) . . . . ?
Be1_110 O1_151 C1_151 C2_151 -172.0(18) . . . . ?
O1_151 C1_151 C2_151 C3_151 -15.0(16) . . . . ?
C1_151 C2_151 C3_151 C4_151 -7.2(13) . . . . ?
C1_151 O1_151 C4_151 C3_151 -38(2) . . . . ?
Be1_110 O1_151 C4_151 C3_151 171(2) . . . . ?
C2_151 C3_151 C4_151 O1_151 26.9(18) . . . . ?
O1_112 Be1_110 O1_152 C4_152 -152.1(16) . . . . ?
O1_142 Be1_110 O1_152 C4_152 102.3(18) . . . . ?
C1_120 Be1_110 O1_152 C4_152 -22.5(19) . . . . ?
O1_112 Be1_110 O1_152 C1_152 49.2(15) . . . . ?
O1_142 Be1_110 O1_152 C1_152 -56.4(17) . . . . ?
C1_120 Be1_110 O1_152 C1_152 178.8(11) . . . . ?
C4_152 O1_152 C1_152 C2_152 23.7(15) . . . . ?
Be1_110 O1_152 C1_152 C2_152 -174.5(12) . . . . ?
O1_152 C1_152 C2_152 C3_152 -38.0(10) . . . . ?
C1_152 C2_152 C3_152 C4_152 38.1(7) . . . . ?
C1_152 O1_152 C4_152 C3_152 0.8(15) . . . . ?
Be1_110 O1_152 C4_152 C3_152 -160.3(13) . . . . ?
C2_152 C3_152 C4_152 O1_152 -24.6(11) . . . . ?
